data_4341202
loop_
_publ_author_name
'Fredrickson, Rie T.'
'Kilduff, Brandon J.'
'Fredrickson, Daniel C.'

_publ_section_title
;
 Homoatomic Clustering in T4Ga5 (T = Ta, Nb, Ta/Mo): A Story of Reluctant
 Intermetallics Crystallizing in a New Binary Structure Type.
;
_journal_issue 3
_journal_name_full 'Inorganic chemistry'
_journal_page_first 821
_journal_page_last 831
_journal_paper_doi 10.1021/ic501966v
_journal_volume 54
_journal_year 2015
_chemical_formula_analytical 'Ga4.97(13) Mo0.12(2) Ta3.92(12)'
_chemical_formula_iupac 'Ga4.964 Mo0.076 Ta3.942'
_chemical_formula_structural 'Ga4.964 Mo0.076 Ta3.942'
_chemical_formula_sum 'Ga4.964 Mo0.076 Ta3.942'
_chemical_formula_weight 1066.7
_chemical_name_systematic ' ?'
_space_group_IT_number 136
_symmetry_cell_setting tetragonal
_symmetry_Int_Tables_number 136
_symmetry_space_group_name_Hall '-P 4n 2n'
_symmetry_space_group_name_H-M 'P 42/m n m'
_cell_angle_alpha 90
_cell_angle_beta 90
_cell_angle_gamma 90
_cell_formula_units_Z 16
_cell_length_a 11.78000(10)
_cell_length_b 11.78000(10)
_cell_length_c 16.9547(2)
_cell_measurement_temperature 293
_cell_volume 2352.78(4)
_computing_cell_refinement 'SAINT+ Ver. 8.30C (Bruker-AXS, 2013)'
_computing_data_collection 'APEX2 Ver. 2013.2-0 (Bruker-AXS, 2013)'
_computing_data_reduction 'SAINT+ Ver. 8.30C (Bruker-AXS, 2013)'
_computing_molecular_graphics
; Brandenburg, K. & Putz, H. (2005). <i>DIAMOND</i> Version 3. Crystal Impact
GbR, Postfach 1251, D-53002 Bonn, Germany.
;
_computing_structure_refinement
; Petricek, V., Dusek, M. & Palatinus, L. (2006). Jana2006. Structure
Determination Software Programs. Institute of Physics, Praha, Czech Republic.
;
_computing_structure_solution
; Charge Flipping methods. Palatinus, L. & Chapuis, G. (2007). <i>J. Appl.
 Cryst.</i><b>40</b>, 786--790.
;
_diffrn_ambient_temperature 293
_diffrn_detector_area_resol_mean 7.9
_diffrn_detector_type 'CCD area detector'
_diffrn_measured_fraction_theta_full 0.99
_diffrn_measured_fraction_theta_max 0.99
_diffrn_measurement_device 'three-circle diffractometer'
_diffrn_measurement_device_type 'Bruker SMART APEX2 area detector'
_diffrn_measurement_method '0.5\% \w and 0.5\% \f scans'
_diffrn_measurement_specimen_support fiber
_diffrn_radiation_collimation 'focusing mirrors'
_diffrn_radiation_monochromator 'mirror optics'
_diffrn_radiation_probe x-ray
_diffrn_radiation_source 'X-ray tube'
_diffrn_radiation_type 'Mo K\a'
_diffrn_radiation_wavelength 0.71069
_diffrn_reflns_av_R_equivalents 0.0456
_diffrn_reflns_av_unetI/netI 0.0153
_diffrn_reflns_limit_h_max 18
_diffrn_reflns_limit_h_min -17
_diffrn_reflns_limit_k_max 16
_diffrn_reflns_limit_k_min -17
_diffrn_reflns_limit_l_max 25
_diffrn_reflns_limit_l_min -25
_diffrn_reflns_number 69406
_diffrn_reflns_theta_full 33.39
_diffrn_reflns_theta_max 33.39
_diffrn_reflns_theta_min 2.11
_diffrn_source 'microfocus sealed X-ray tube'
_diffrn_source_current 0.6
_diffrn_source_power 3
_diffrn_source_type 'Incoatec I\ms'
_diffrn_source_voltage 50
_exptl_absorpt_coefficient_mu 95.351
_exptl_absorpt_correction_T_max 0.4355
_exptl_absorpt_correction_T_min 0.1160
_exptl_absorpt_correction_type multi-scan
_exptl_absorpt_process_details
;
Bruker (2001). SADABS. Bruker AXS Inc., Madison, Wisconsin, USA.
;
_exptl_crystal_colour 'Metallic black'
_exptl_crystal_density_diffrn 12.0415
_exptl_crystal_description Plate
_exptl_crystal_F_000 7118
_exptl_crystal_size_max 0.05
_exptl_crystal_size_mid 0.03
_exptl_crystal_size_min 0.01
_refine_diff_density_max 2.44
_refine_diff_density_min -3.12
_refine_ls_extinction_coef 149(19)
_refine_ls_extinction_method 'B-C type 1 Gaussian isotropic (Becker & Coppens, 1974)'
_refine_ls_goodness_of_fit_gt 2.29
_refine_ls_goodness_of_fit_ref 2.68
_refine_ls_number_constraints 19
_refine_ls_number_parameters 106
_refine_ls_number_reflns 2462
_refine_ls_number_restraints 0
_refine_ls_R_factor_all 0.0223
_refine_ls_R_factor_gt 0.0200
_refine_ls_shift/su_max 0.0329
_refine_ls_shift/su_mean 0.0068
_refine_ls_structure_factor_coef Fsqd
_refine_ls_weighting_details w=1/(\s^2^(I)+0.0004I^2^)
_refine_ls_weighting_scheme sigma
_refine_ls_wR_factor_gt 0.0656
_refine_ls_wR_factor_ref 0.0787
_reflns_number_gt 2349
_reflns_number_total 2462
_reflns_threshold_expression I>3\s(I)
_cod_data_source_file ic501966v_si_003.cif
_cod_data_source_block I
_cod_depositor_comments
;
The following automatic conversions were performed:

'_diffrn_radiation_probe' value 'X-ray' changed to 'x-ray' according
to
/home/saulius/struct/COD-crude-data--automatic-downloads/rss-feeds/ACS/lib/dictionaries/cif_core.dic
dictionary named 'cif_core.dic' version 2.4.2 from
2011-04-26.

'_exptl_absorpt_correction_type' value 'Multi-scan'
changed to 'multi-scan' according to
/home/saulius/struct/COD-crude-data--automatic-downloads/rss-feeds/ACS/lib/dictionaries/cif_core.dic
dictionary named 'cif_core.dic' version 2.4.2 from 2011-04-26.

Automatic conversion script
Id: cif_fix_values 2827 2014-09-09 07:05:25Z andrius 

 Adding full bibliography for 4341200--4341202.cif.
;
_cod_database_code 4341202

loop_
_space_group_symop_id
_space_group_symop_operation_xyz
1 x,y,z
2 -x,-y,z
3 -y+1/2,x+1/2,z+1/2
4 y+1/2,-x+1/2,z+1/2
5 -x+1/2,y+1/2,-z+1/2
6 x+1/2,-y+1/2,-z+1/2
7 y,x,-z
8 -y,-x,-z
9 -x,-y,-z
10 x,y,-z
11 y+1/2,-x+1/2,-z+1/2
12 -y+1/2,x+1/2,-z+1/2
13 x+1/2,-y+1/2,z+1/2
14 -x+1/2,y+1/2,z+1/2
15 -y,-x,z
16 y,x,z

loop_
_atom_site_label
_atom_site_type_symbol
_atom_site_fract_x
_atom_site_fract_y
_atom_site_fract_z
_atom_site_adp_type
_atom_site_U_iso_or_equiv
_atom_site_symmetry_multiplicity
_atom_site_occupancy
_atom_site_calc_flag
Ta1 Ta 0.49500(2) 0.20711(2) 0.146311(15) Uani 0.00361(7) 16 1 d
Ta2 Ta 0.753504(18) 0.246496(18) 0.10130(2) Uani 0.00296(8) 8 1 d
Ta3 Ta 0.34740(3) 0.14400(3) 0 Uani 0.00354(9) 8 1 d
Ta4 Ta 0.5 0 0.25 Uani 0.00292(10) 4 1 d
Ta5 Ta 0.38369(3) 0.38369(3) 0 Uani 0.00419(10) 4 1 d
Ta6a Ta 0.39057(2) 0.60943(2) 0.25841(2) Uani 0.00330(7) 8 0.9796 d
Ta6b Mo 0.39057(2) 0.60943(2) 0.25841(2) Uani 0.00330(7) 8 0.0204 d
Ta7a Ta 0.29811(2) 0.01158(2) 0.148600(15) Uani 0.00332(7) 16 0.9346 d
Ta7b Mo 0.29811(2) 0.01158(2) 0.148600(15) Uani 0.00332(7) 16 0.0654 d
Ga1 Ga 0.5 0 0.07768(7) Uani 0.0042(3) 8 1 d
Ga2 Ga 0.24909(9) 0.93535(8) 0 Uani 0.0065(2) 8 1 d
Ga3 Ga 0.57151(8) 0.21784(9) 0 Uani 0.0053(2) 8 1 d
Ga4a Ga 0.11670(6) 0.11670(6) 0.07442(6) Uani 0.00515(19) 8 0.976(3) d
Ga4b Ta 0.1201(16) 0.1201(16) 0 Uiso 0.014(5) 4 0.024(3) d
Ga5 Ga 0.17022(6) 0.33384(6) 0.25979(5) Uani 0.00316(17) 16 1 d
Ga6 Ga 0.26158(6) 0.26158(6) 0.12604(6) Uani 0.00386(18) 8 1 d
Ga7 Ga 0.59051(6) 0.40949(6) 0.08823(6) Uani 0.00510(18) 8 1 d
Ga8 Ga 0.40464(6) 0.40464(6) 0.34168(7) Uani 0.0070(2) 8 0.976(2) d
Ga9 Ga 0.40917(6) 0.40917(6) 0.18077(6) Uani 0.00518(19) 8 0.976(2) d
Ta9 Ta 0.3903(12) 0.3903(12) 0.2415(11) Uiso 0.014(5) 8 0.024(2) d

loop_
_atom_site_aniso_label
_atom_site_aniso_type_symbol
_atom_site_aniso_U_11
_atom_site_aniso_U_22
_atom_site_aniso_U_33
_atom_site_aniso_U_12
_atom_site_aniso_U_13
_atom_site_aniso_U_23
Ta1 Ta 0.00313(12) 0.00280(12) 0.00489(13) 0.00023(7) 0.00053(8) 0.00014(8)
Ta2 Ta 0.00238(11) 0.00238(11) 0.00413(17) 0.00007(11) -0.00027(7) 0.00027(7)
Ta3 Ta 0.00384(15) 0.00228(15) 0.00449(17) 0.00020(11) 0 0
Ta4 Ta 0.00209(15) 0.00209(15) 0.0046(2) 0 0 0
Ta5 Ta 0.00291(14) 0.00291(14) 0.0067(2) -0.00001(15) 0 0
Ta6a Ta 0.00261(11) 0.00261(11) 0.00468(16) 0.00002(10) 0.00044(8) -0.00044(8)
Ta6b Mo 0.00261(11) 0.00261(11) 0.00468(16) 0.00002(10) 0.00044(8) -0.00044(8)
Ta7a Ta 0.00263(13) 0.00312(12) 0.00420(13) 0.00004(8) -0.00012(8) 0.00032(8)
Ta7b Mo 0.00263(13) 0.00312(12) 0.00420(13) 0.00004(8) -0.00012(8) 0.00032(8)
Ga1 Ga 0.0036(4) 0.0037(4) 0.0051(5) 0.0008(3) 0 0
Ga2 Ga 0.0121(5) 0.0026(4) 0.0050(4) -0.0021(3) 0 0
Ga3 Ga 0.0034(4) 0.0081(4) 0.0044(4) -0.0018(3) 0 0
Ga4a Ga 0.0049(3) 0.0049(3) 0.0057(4) 0.0013(3) 0.0001(2) 0.0001(2)
Ga5 Ga 0.0031(3) 0.0021(3) 0.0042(3) 0.0006(2) -0.0001(2) 0.0001(2)
Ga6 Ga 0.0035(2) 0.0035(2) 0.0047(4) 0.0017(3) -0.0005(2) -0.0005(2)
Ga7 Ga 0.0041(3) 0.0041(3) 0.0072(4) -0.0008(3) 0.0006(2) -0.0006(2)
Ga8 Ga 0.0040(3) 0.0040(3) 0.0131(5) 0.0022(3) 0.0034(3) 0.0034(3)
Ga9 Ga 0.0028(3) 0.0028(3) 0.0100(4) 0.0011(3) -0.0024(2) -0.0024(2)

loop_
_atom_type_symbol
_atom_type_scat_dispersion_real
_atom_type_scat_dispersion_imag
_atom_type_scat_source
Ga 0.2307 1.6083 'International Tables Vol C tables 4.2.6.8 and 6.1.1.1'
Mo -1.6832 0.6857 'International Tables Vol C tables 4.2.6.8 and 6.1.1.1'
Ta -0.7052 6.5227 'International Tables Vol C tables 4.2.6.8 and 6.1.1.1'

loop_
_geom_angle_atom_site_label_1
_geom_angle_atom_site_label_2
_geom_angle_atom_site_label_3
_geom_angle_site_symmetry_1
_geom_angle_site_symmetry_3
_geom_angle
Ta4 Ta1 Ga1 . . 61.26(2)
Ta4 Ta1 Ga3 . . 125.51(2)
Ta4 Ta1 Ga5 . 6_555 59.079(16)
Ta4 Ta1 Ga5 . 16_555 58.267(15)
Ta4 Ta1 Ga6 . . 105.815(18)
Ta4 Ta1 Ga7 . . 152.115(19)
Ta4 Ta1 Ga9 . . 127.37(2)
Ta4 Ta1 Ta9 . . 106.3(3)
Ga1 Ta1 Ga3 . . 68.39(3)
Ga1 Ta1 Ga5 . 6_555 94.43(2)
Ga1 Ta1 Ga5 . 16_555 100.04(2)
Ga1 Ta1 Ga6 . . 99.940(18)
Ga1 Ta1 Ga7 . . 127.24(3)
Ga1 Ta1 Ga9 . . 155.97(2)
Ga1 Ta1 Ta9 . . 154.2(3)
Ga3 Ta1 Ga5 . 6_555 107.87(3)
Ga3 Ta1 Ga5 . 16_555 154.68(3)
Ga3 Ta1 Ga6 . . 101.86(3)
Ga3 Ta1 Ga7 . . 59.64(3)
Ga3 Ta1 Ga9 . . 107.10(3)
Ga3 Ta1 Ta9 . . 128.2(3)
Ga5 Ta1 Ga5 6_555 16_555 95.11(2)
Ga5 Ta1 Ga6 6_555 . 150.03(3)
Ga5 Ta1 Ga7 6_555 . 93.04(2)
Ga5 Ta1 Ga9 6_555 . 109.14(3)
Ga5 Ta1 Ta9 6_555 . 97.4(3)
Ga5 Ta1 Ga6 16_555 . 56.66(3)
Ga5 Ta1 Ga7 16_555 . 131.12(2)
Ga5 Ta1 Ga9 16_555 . 73.93(2)
Ga5 Ta1 Ta9 16_555 . 56.2(3)
Ga6 Ta1 Ga7 . . 98.81(2)
Ga6 Ta1 Ga9 . . 57.01(2)
Ga6 Ta1 Ta9 . . 60.0(3)
Ga7 Ta1 Ga9 . . 57.93(2)
Ga7 Ta1 Ta9 . . 74.9(3)
Ga9 Ta1 Ta9 . . 21.2(3)
Ga2 Ta2 Ga2 2_655 7_655 68.04(3)
Ga2 Ta2 Ga3 2_655 . 60.53(3)
Ga2 Ta2 Ga3 2_655 8_665 102.56(2)
Ga2 Ta2 Ga5 2_655 6_555 105.43(2)
Ga2 Ta2 Ga5 2_655 11_555 145.74(2)
Ga2 Ta2 Ga7 2_655 . 119.41(3)
Ga2 Ta2 Ga8 2_655 6_555 73.54(3)
Ga2 Ta2 Ga3 7_655 . 102.56(2)
Ga2 Ta2 Ga3 7_655 8_665 60.53(3)
Ga2 Ta2 Ga5 7_655 6_555 145.74(2)
Ga2 Ta2 Ga5 7_655 11_555 105.43(2)
Ga2 Ta2 Ga7 7_655 . 119.41(3)
Ga2 Ta2 Ga8 7_655 6_555 73.54(3)
Ga3 Ta2 Ga3 . 8_665 78.69(3)
Ga3 Ta2 Ga5 . 6_555 102.44(2)
Ga3 Ta2 Ga5 . 11_555 148.26(2)
Ga3 Ta2 Ga7 . . 59.31(3)
Ga3 Ta2 Ga8 . 6_555 130.79(3)
Ga3 Ta2 Ga5 8_665 6_555 148.26(2)
Ga3 Ta2 Ga5 8_665 11_555 102.44(2)
Ga3 Ta2 Ga7 8_665 . 59.31(3)
Ga3 Ta2 Ga8 8_665 6_555 130.79(3)
Ga5 Ta2 Ga5 6_555 11_555 60.11(2)
Ga5 Ta2 Ga7 6_555 . 93.52(3)
Ga5 Ta2 Ga8 6_555 6_555 72.43(3)
Ga5 Ta2 Ga7 11_555 . 93.52(3)
Ga5 Ta2 Ga8 11_555 6_555 72.43(3)
Ga7 Ta2 Ga8 . 6_555 163.66(3)
Ta5 Ta3 Ta7a . . 122.652(8)
Ta5 Ta3 Ta7a . 10_555 122.652(8)
Ta5 Ta3 Ga1 . . 120.184(14)
Ta5 Ta3 Ga1 . 9_655 120.184(14)
Ta5 Ta3 Ga2 . . 163.38(3)
Ta5 Ta3 Ga3 . . 63.15(2)
Ta5 Ta3 Ga4a . . 103.915(18)
Ta5 Ta3 Ga4a . 7_555 103.915(18)
Ta5 Ta3 Ga4b . . 104.6(4)
Ta5 Ta3 Ga6 . . 63.603(17)
Ta5 Ta3 Ga6 . 7_555 63.603(17)
Ta7a Ta3 Ta7a . 10_555 113.101(13)
Ta7a Ta3 Ga1 . . 54.421(17)
Ta7a Ta3 Ga1 . 9_655 101.71(2)
Ta7a Ta3 Ga2 . . 56.683(8)
Ta7a Ta3 Ga3 . . 110.141(13)
Ta7a Ta3 Ga4a . . 54.695(18)
Ta7a Ta3 Ga4a . 7_555 96.94(2)
Ta7a Ta3 Ga4b . . 75.8(2)
Ta7a Ta3 Ga6 . . 62.575(18)
Ta7a Ta3 Ga6 . 7_555 147.24(2)
Ta7a Ta3 Ga1 10_555 . 101.71(2)
Ta7a Ta3 Ga1 10_555 9_655 54.421(17)
Ta7a Ta3 Ga2 10_555 . 56.683(8)
Ta7a Ta3 Ga3 10_555 . 110.141(13)
Ta7a Ta3 Ga4a 10_555 . 96.94(2)
Ta7a Ta3 Ga4a 10_555 7_555 54.695(18)
Ta7a Ta3 Ga4b 10_555 . 75.8(2)
Ta7a Ta3 Ga6 10_555 . 147.24(2)
Ta7a Ta3 Ga6 10_555 7_555 62.575(18)
Ga1 Ta3 Ga1 . 9_655 56.11(3)
Ga1 Ta3 Ga2 . . 74.08(2)
Ga1 Ta3 Ga3 . . 65.16(2)
Ga1 Ta3 Ga4a . . 108.50(2)
Ga1 Ta3 Ga4a . 7_555 135.328(19)
Ga1 Ta3 Ga4b . . 125.1(3)
Ga1 Ta3 Ga6 . . 100.15(3)
Ga1 Ta3 Ga6 . 7_555 155.48(3)
Ga1 Ta3 Ga2 9_655 . 74.08(2)
Ga1 Ta3 Ga3 9_655 . 65.16(2)
Ga1 Ta3 Ga4a 9_655 . 135.328(19)
Ga1 Ta3 Ga4a 9_655 7_555 108.50(2)
Ga1 Ta3 Ga4b 9_655 . 125.1(3)
Ga1 Ta3 Ga6 9_655 . 155.48(3)
Ga1 Ta3 Ga6 9_655 7_555 100.15(3)
Ga2 Ta3 Ga3 . . 133.47(3)
Ga2 Ta3 Ga4a . . 61.26(3)
Ga2 Ta3 Ga4a . 7_555 61.26(3)
Ga2 Ta3 Ga4b . . 58.8(4)
Ga2 Ta3 Ga6 . . 107.46(2)
Ga2 Ta3 Ga6 . 7_555 107.46(2)
Ga3 Ta3 Ga4a . . 152.86(2)
Ga3 Ta3 Ga4a . 7_555 152.86(2)
Ga3 Ta3 Ga4b . . 167.8(4)
Ga3 Ta3 Ga6 . . 101.08(2)
Ga3 Ta3 Ga6 . 7_555 101.08(2)
Ga4a Ta3 Ga4a . 7_555 49.51(3)
Ga4a Ta3 Ga4b . . 24.76(2)
Ga4a Ta3 Ga6 . . 52.74(2)
Ga4a Ta3 Ga6 . 7_555 92.74(3)
Ga4a Ta3 Ga4b 7_555 . 24.76(2)
Ga4a Ta3 Ga6 7_555 . 92.74(3)
Ga4a Ta3 Ga6 7_555 7_555 52.74(2)
Ga4b Ta3 Ga6 . . 71.7(2)
Ga4b Ta3 Ga6 . 7_555 71.7(2)
Ga6 Ta3 Ga6 . 7_555 102.51(3)
Ta1 Ta4 Ta1 . 2_655 108.464(7)
Ta1 Ta4 Ta1 . 11_555 109.977(7)
Ta1 Ta4 Ta1 . 12_545 109.977(7)
Ta1 Ta4 Ta7a . . 66.697(7)
Ta1 Ta4 Ta7a . 2_655 73.231(7)
Ta1 Ta4 Ta7a . 11_555 71.717(7)
Ta1 Ta4 Ta7a . 12_545 176.214(7)
Ta1 Ta4 Ta7b . . 66.697(7)
Ta1 Ta4 Ta7b . 2_655 73.231(7)
Ta1 Ta4 Ta7b . 11_555 71.717(7)
Ta1 Ta4 Ta7b . 12_545 176.214(7)
Ta1 Ta4 Ga1 . . 54.232(5)
Ta1 Ta4 Ga1 . 11_555 125.768(5)
Ta1 Ta4 Ga5 . 5_545 121.136(16)
Ta1 Ta4 Ga5 . 6_555 54.112(15)
Ta1 Ta4 Ga5 . 15_655 128.877(16)
Ta1 Ta4 Ga5 . 16_555 56.046(16)
Ta1 Ta4 Ta1 2_655 11_555 109.977(7)
Ta1 Ta4 Ta1 2_655 12_545 109.977(7)
Ta1 Ta4 Ta7a 2_655 . 73.231(7)
Ta1 Ta4 Ta7a 2_655 2_655 66.697(7)
Ta1 Ta4 Ta7a 2_655 11_555 176.214(7)
Ta1 Ta4 Ta7a 2_655 12_545 71.717(7)
Ta1 Ta4 Ta7b 2_655 . 73.231(7)
Ta1 Ta4 Ta7b 2_655 2_655 66.697(7)
Ta1 Ta4 Ta7b 2_655 11_555 176.214(7)
Ta1 Ta4 Ta7b 2_655 12_545 71.717(7)
Ta1 Ta4 Ga1 2_655 . 54.232(5)
Ta1 Ta4 Ga1 2_655 11_555 125.768(5)
Ta1 Ta4 Ga5 2_655 5_545 54.112(15)
Ta1 Ta4 Ga5 2_655 6_555 121.136(16)
Ta1 Ta4 Ga5 2_655 15_655 56.046(16)
Ta1 Ta4 Ga5 2_655 16_555 128.877(16)
Ta1 Ta4 Ta1 11_555 12_545 108.464(7)
Ta1 Ta4 Ta7a 11_555 . 176.214(7)
Ta1 Ta4 Ta7a 11_555 2_655 71.717(7)
Ta1 Ta4 Ta7a 11_555 11_555 66.697(7)
Ta1 Ta4 Ta7a 11_555 12_545 73.231(7)
Ta1 Ta4 Ta7b 11_555 . 176.214(7)
Ta1 Ta4 Ta7b 11_555 2_655 71.717(7)
Ta1 Ta4 Ta7b 11_555 11_555 66.697(7)
Ta1 Ta4 Ta7b 11_555 12_545 73.231(7)
Ta1 Ta4 Ga1 11_555 . 125.768(5)
Ta1 Ta4 Ga1 11_555 11_555 54.232(5)
Ta1 Ta4 Ga5 11_555 5_545 128.877(16)
Ta1 Ta4 Ga5 11_555 6_555 56.046(16)
Ta1 Ta4 Ga5 11_555 15_655 54.112(15)
Ta1 Ta4 Ga5 11_555 16_555 121.136(16)
Ta1 Ta4 Ta7a 12_545 . 71.717(7)
Ta1 Ta4 Ta7a 12_545 2_655 176.214(7)
Ta1 Ta4 Ta7a 12_545 11_555 73.231(7)
Ta1 Ta4 Ta7a 12_545 12_545 66.697(7)
Ta1 Ta4 Ta7b 12_545 . 71.717(7)
Ta1 Ta4 Ta7b 12_545 2_655 176.214(7)
Ta1 Ta4 Ta7b 12_545 11_555 73.231(7)
Ta1 Ta4 Ta7b 12_545 12_545 66.697(7)
Ta1 Ta4 Ga1 12_545 . 125.768(5)
Ta1 Ta4 Ga1 12_545 11_555 54.232(5)
Ta1 Ta4 Ga5 12_545 5_545 56.046(16)
Ta1 Ta4 Ga5 12_545 6_555 128.877(16)
Ta1 Ta4 Ga5 12_545 15_655 121.136(16)
Ta1 Ta4 Ga5 12_545 16_555 54.112(15)
Ta7a Ta4 Ta7a . 2_655 108.366(7)
Ta7a Ta4 Ta7a . 11_555 110.027(8)
Ta7a Ta4 Ta7a . 12_545 110.027(8)
Ta7a Ta4 Ta7b . . 0.0(5)
Ta7a Ta4 Ta7b . 2_655 108.366(7)
Ta7a Ta4 Ta7b . 11_555 110.027(8)
Ta7a Ta4 Ta7b . 12_545 110.027(8)
Ta7a Ta4 Ga1 . . 54.183(5)
Ta7a Ta4 Ga1 . 11_555 125.817(5)
Ta7a Ta4 Ga5 . 5_545 54.514(16)
Ta7a Ta4 Ga5 . 6_555 120.750(16)
Ta7a Ta4 Ga5 . 15_655 129.220(16)
Ta7a Ta4 Ga5 . 16_555 55.730(16)
Ta7a Ta4 Ta7a 2_655 11_555 110.027(8)
Ta7a Ta4 Ta7a 2_655 12_545 110.027(8)
Ta7a Ta4 Ta7b 2_655 . 108.366(7)
Ta7a Ta4 Ta7b 2_655 2_655 0.0(5)
Ta7a Ta4 Ta7b 2_655 11_555 110.027(8)
Ta7a Ta4 Ta7b 2_655 12_545 110.027(8)
Ta7a Ta4 Ga1 2_655 . 54.183(5)
Ta7a Ta4 Ga1 2_655 11_555 125.817(5)
Ta7a Ta4 Ga5 2_655 5_545 120.750(16)
Ta7a Ta4 Ga5 2_655 6_555 54.514(16)
Ta7a Ta4 Ga5 2_655 15_655 55.730(16)
Ta7a Ta4 Ga5 2_655 16_555 129.220(16)
Ta7a Ta4 Ta7a 11_555 12_545 108.366(7)
Ta7a Ta4 Ta7b 11_555 . 110.027(8)
Ta7a Ta4 Ta7b 11_555 2_655 110.027(8)
Ta7a Ta4 Ta7b 11_555 11_555 0.0(5)
Ta7a Ta4 Ta7b 11_555 12_545 108.366(7)
Ta7a Ta4 Ga1 11_555 . 125.817(5)
Ta7a Ta4 Ga1 11_555 11_555 54.183(5)
Ta7a Ta4 Ga5 11_555 5_545 129.220(16)
Ta7a Ta4 Ga5 11_555 6_555 55.730(16)
Ta7a Ta4 Ga5 11_555 15_655 120.750(16)
Ta7a Ta4 Ga5 11_555 16_555 54.514(16)
Ta7a Ta4 Ta7b 12_545 . 110.027(8)
Ta7a Ta4 Ta7b 12_545 2_655 110.027(8)
Ta7a Ta4 Ta7b 12_545 11_555 108.366(7)
Ta7a Ta4 Ta7b 12_545 12_545 0.0(5)
Ta7a Ta4 Ga1 12_545 . 125.817(5)
Ta7a Ta4 Ga1 12_545 11_555 54.183(5)
Ta7a Ta4 Ga5 12_545 5_545 55.730(16)
Ta7a Ta4 Ga5 12_545 6_555 129.220(16)
Ta7a Ta4 Ga5 12_545 15_655 54.514(16)
Ta7a Ta4 Ga5 12_545 16_555 120.750(16)
Ta7b Ta4 Ta7b . 2_655 108.366(7)
Ta7b Ta4 Ta7b . 11_555 110.027(8)
Ta7b Ta4 Ta7b . 12_545 110.027(8)
Ta7b Ta4 Ga1 . . 54.183(5)
Ta7b Ta4 Ga1 . 11_555 125.817(5)
Ta7b Ta4 Ga5 . 5_545 54.514(16)
Ta7b Ta4 Ga5 . 6_555 120.750(16)
Ta7b Ta4 Ga5 . 15_655 129.220(16)
Ta7b Ta4 Ga5 . 16_555 55.730(16)
Ta7b Ta4 Ta7b 2_655 11_555 110.027(8)
Ta7b Ta4 Ta7b 2_655 12_545 110.027(8)
Ta7b Ta4 Ga1 2_655 . 54.183(5)
Ta7b Ta4 Ga1 2_655 11_555 125.817(5)
Ta7b Ta4 Ga5 2_655 5_545 120.750(16)
Ta7b Ta4 Ga5 2_655 6_555 54.514(16)
Ta7b Ta4 Ga5 2_655 15_655 55.730(16)
Ta7b Ta4 Ga5 2_655 16_555 129.220(16)
Ta7b Ta4 Ta7b 11_555 12_545 108.366(7)
Ta7b Ta4 Ga1 11_555 . 125.817(5)
Ta7b Ta4 Ga1 11_555 11_555 54.183(5)
Ta7b Ta4 Ga5 11_555 5_545 129.220(16)
Ta7b Ta4 Ga5 11_555 6_555 55.730(16)
Ta7b Ta4 Ga5 11_555 15_655 120.750(16)
Ta7b Ta4 Ga5 11_555 16_555 54.514(16)
Ta7b Ta4 Ga1 12_545 . 125.817(5)
Ta7b Ta4 Ga1 12_545 11_555 54.183(5)
Ta7b Ta4 Ga5 12_545 5_545 55.730(16)
Ta7b Ta4 Ga5 12_545 6_555 129.220(16)
Ta7b Ta4 Ga5 12_545 15_655 54.514(16)
Ta7b Ta4 Ga5 12_545 16_555 120.750(16)
Ga1 Ta4 Ga1 . 11_555 180.0(5)
Ga1 Ta4 Ga5 . 5_545 86.610(16)
Ga1 Ta4 Ga5 . 6_555 86.610(16)
Ga1 Ta4 Ga5 . 15_655 93.390(16)
Ga1 Ta4 Ga5 . 16_555 93.390(16)
Ga1 Ta4 Ga5 11_555 5_545 93.390(16)
Ga1 Ta4 Ga5 11_555 6_555 93.390(16)
Ga1 Ta4 Ga5 11_555 15_655 86.610(16)
Ga1 Ta4 Ga5 11_555 16_555 86.610(16)
Ga5 Ta4 Ga5 5_545 6_555 173.22(2)
Ga5 Ta4 Ga5 5_545 15_655 90.20(2)
Ga5 Ta4 Ga5 5_545 16_555 90.20(2)
Ga5 Ta4 Ga5 6_555 15_655 90.20(2)
Ga5 Ta4 Ga5 6_555 16_555 90.20(2)
Ga5 Ta4 Ga5 15_655 16_555 173.22(2)
Ta3 Ta5 Ta3 . 7_555 72.783(13)
Ta3 Ta5 Ga3 . . 57.16(2)
Ta3 Ta5 Ga3 . 7_555 129.95(2)
Ta3 Ta5 Ga6 . . 56.286(17)
Ta3 Ta5 Ga6 . 7_555 56.286(17)
Ta3 Ta5 Ga7 . . 103.377(19)
Ta3 Ta5 Ga7 . 2_665 148.615(19)
Ta3 Ta5 Ga7 . 7_555 148.615(19)
Ta3 Ta5 Ga7 . 8_665 103.377(19)
Ta3 Ta5 Ga9 . . 96.339(15)
Ta3 Ta5 Ga9 . 7_555 96.339(15)
Ta3 Ta5 Ga3 7_555 . 129.95(2)
Ta3 Ta5 Ga3 7_555 7_555 57.16(2)
Ta3 Ta5 Ga6 7_555 . 56.286(17)
Ta3 Ta5 Ga6 7_555 7_555 56.286(17)
Ta3 Ta5 Ga7 7_555 . 148.615(19)
Ta3 Ta5 Ga7 7_555 2_665 103.377(19)
Ta3 Ta5 Ga7 7_555 7_555 103.377(19)
Ta3 Ta5 Ga7 7_555 8_665 148.615(19)
Ta3 Ta5 Ga9 7_555 . 96.339(15)
Ta3 Ta5 Ga9 7_555 7_555 96.339(15)
Ga3 Ta5 Ga3 . 7_555 172.89(3)
Ga3 Ta5 Ga6 . . 92.45(2)
Ga3 Ta5 Ga6 . 7_555 92.45(2)
Ga3 Ta5 Ga7 . . 55.58(2)
Ga3 Ta5 Ga7 . 2_665 118.79(2)
Ga3 Ta5 Ga7 . 7_555 118.79(2)
Ga3 Ta5 Ga7 . 8_665 55.58(2)
Ga3 Ta5 Ga9 . . 89.513(15)
Ga3 Ta5 Ga9 . 7_555 89.513(15)
Ga3 Ta5 Ga6 7_555 . 92.45(2)
Ga3 Ta5 Ga6 7_555 7_555 92.45(2)
Ga3 Ta5 Ga7 7_555 . 118.79(2)
Ga3 Ta5 Ga7 7_555 2_665 55.58(2)
Ga3 Ta5 Ga7 7_555 7_555 55.58(2)
Ga3 Ta5 Ga7 7_555 8_665 118.79(2)
Ga3 Ta5 Ga9 7_555 . 89.513(15)
Ga3 Ta5 Ga9 7_555 7_555 89.513(15)
Ga6 Ta5 Ga6 . 7_555 92.82(3)
Ga6 Ta5 Ga7 . . 95.04(2)
Ga6 Ta5 Ga7 . 2_665 95.04(2)
Ga6 Ta5 Ga7 . 7_555 147.30(2)
Ga6 Ta5 Ga7 . 8_665 147.30(2)
Ga6 Ta5 Ga9 . . 51.48(2)
Ga6 Ta5 Ga9 . 7_555 144.29(2)
Ga6 Ta5 Ga7 7_555 . 147.30(2)
Ga6 Ta5 Ga7 7_555 2_665 147.30(2)
Ga6 Ta5 Ga7 7_555 7_555 95.04(2)
Ga6 Ta5 Ga7 7_555 8_665 95.04(2)
Ga6 Ta5 Ga9 7_555 . 144.29(2)
Ga6 Ta5 Ga9 7_555 7_555 51.48(2)
Ga7 Ta5 Ga7 . 2_665 63.26(2)
Ga7 Ta5 Ga7 . 7_555 95.25(2)
Ga7 Ta5 Ga7 . 8_665 62.71(3)
Ga7 Ta5 Ga9 . . 52.57(2)
Ga7 Ta5 Ga9 . 7_555 115.02(2)
Ga7 Ta5 Ga7 2_665 7_555 62.71(3)
Ga7 Ta5 Ga7 2_665 8_665 95.25(2)
Ga7 Ta5 Ga9 2_665 . 52.57(2)
Ga7 Ta5 Ga9 2_665 7_555 115.02(2)
Ga7 Ta5 Ga7 7_555 8_665 63.26(2)
Ga7 Ta5 Ga9 7_555 . 115.02(2)
Ga7 Ta5 Ga9 7_555 7_555 52.57(2)
Ga7 Ta5 Ga9 8_665 . 115.02(2)
Ga7 Ta5 Ga9 8_665 7_555 52.57(2)
Ga9 Ta5 Ga9 . 7_555 164.23(2)
Ta6b Ta6a Ta7a . 5_555 0
Ta6b Ta6a Ta7a . 12_555 0
Ta6b Ta6a Ta7b . 5_555 0
Ta6b Ta6a Ta7b . 12_555 0
Ta6b Ta6a Ga4a . 5_555 0
Ta6b Ta6a Ga5 . 5_555 0
Ta6b Ta6a Ga5 . 12_555 0
Ta6b Ta6a Ga7 . 2_665 0
Ta6b Ta6a Ga8 . . 0
Ta6b Ta6a Ga8 . 2_665 0
Ta6b Ta6a Ga9 . . 0
Ta6b Ta6a Ga9 . 2_665 0
Ta6b Ta6a Ta9 . . 0
Ta6b Ta6a Ta9 . 2_665 0
Ta7a Ta6a Ta7a 5_555 12_555 107.537(13)
Ta7a Ta6a Ta7b 5_555 5_555 0.0(5)
Ta7a Ta6a Ta7b 5_555 12_555 107.537(13)
Ta7a Ta6a Ga4a 5_555 5_555 57.091(17)
Ta7a Ta6a Ga5 5_555 5_555 103.777(18)
Ta7a Ta6a Ga5 5_555 12_555 55.970(17)
Ta7a Ta6a Ga7 5_555 2_665 123.883(18)
Ta7a Ta6a Ga8 5_555 . 55.955(18)
Ta7a Ta6a Ga8 5_555 2_665 110.82(2)
Ta7a Ta6a Ga9 5_555 . 88.88(2)
Ta7a Ta6a Ga9 5_555 2_665 151.780(19)
Ta7a Ta6a Ta9 5_555 . 70.8(3)
Ta7a Ta6a Ta9 5_555 2_665 143.7(4)
Ta7a Ta6a Ta7b 12_555 5_555 107.537(13)
Ta7a Ta6a Ta7b 12_555 12_555 0.0(5)
Ta7a Ta6a Ga4a 12_555 5_555 57.091(17)
Ta7a Ta6a Ga5 12_555 5_555 55.970(17)
Ta7a Ta6a Ga5 12_555 12_555 103.777(18)
Ta7a Ta6a Ga7 12_555 2_665 123.883(18)
Ta7a Ta6a Ga8 12_555 . 110.82(2)
Ta7a Ta6a Ga8 12_555 2_665 55.955(18)
Ta7a Ta6a Ga9 12_555 . 151.780(19)
Ta7a Ta6a Ga9 12_555 2_665 88.88(2)
Ta7a Ta6a Ta9 12_555 . 143.7(4)
Ta7a Ta6a Ta9 12_555 2_665 70.8(3)
Ta7b Ta6a Ta7b 5_555 12_555 107.537(13)
Ta7b Ta6a Ga4a 5_555 5_555 57.091(17)
Ta7b Ta6a Ga5 5_555 5_555 103.777(18)
Ta7b Ta6a Ga5 5_555 12_555 55.970(17)
Ta7b Ta6a Ga7 5_555 2_665 123.883(18)
Ta7b Ta6a Ga8 5_555 . 55.955(18)
Ta7b Ta6a Ga8 5_555 2_665 110.82(2)
Ta7b Ta6a Ga9 5_555 . 88.88(2)
Ta7b Ta6a Ga9 5_555 2_665 151.780(19)
Ta7b Ta6a Ta9 5_555 . 70.8(3)
Ta7b Ta6a Ta9 5_555 2_665 143.7(4)
Ta7b Ta6a Ga4a 12_555 5_555 57.091(17)
Ta7b Ta6a Ga5 12_555 5_555 55.970(17)
Ta7b Ta6a Ga5 12_555 12_555 103.777(18)
Ta7b Ta6a Ga7 12_555 2_665 123.883(18)
Ta7b Ta6a Ga8 12_555 . 110.82(2)
Ta7b Ta6a Ga8 12_555 2_665 55.955(18)
Ta7b Ta6a Ga9 12_555 . 151.780(19)
Ta7b Ta6a Ga9 12_555 2_665 88.88(2)
Ta7b Ta6a Ta9 12_555 . 143.7(4)
Ta7b Ta6a Ta9 12_555 2_665 70.8(3)
Ga4a Ta6a Ga5 5_555 5_555 94.30(2)
Ga4a Ta6a Ga5 5_555 12_555 94.30(2)
Ga4a Ta6a Ga7 5_555 2_665 176.21(2)
Ga4a Ta6a Ga8 5_555 . 61.58(3)
Ga4a Ta6a Ga8 5_555 2_665 61.58(3)
Ga4a Ta6a Ga9 5_555 . 120.93(3)
Ga4a Ta6a Ga9 5_555 2_665 120.93(3)
Ga4a Ta6a Ta9 5_555 . 98.0(4)
Ga4a Ta6a Ta9 5_555 2_665 98.0(4)
Ga5 Ta6a Ga5 5_555 12_555 59.28(2)
Ga5 Ta6a Ga7 5_555 2_665 88.99(2)
Ga5 Ta6a Ga8 5_555 . 153.92(3)
Ga5 Ta6a Ga8 5_555 2_665 109.70(2)
Ga5 Ta6a Ga9 5_555 . 143.27(3)
Ga5 Ta6a Ga9 5_555 2_665 104.44(2)
Ga5 Ta6a Ta9 5_555 . 160.2(4)
Ga5 Ta6a Ta9 5_555 2_665 104.2(3)
Ga5 Ta6a Ga7 12_555 2_665 88.99(2)
Ga5 Ta6a Ga8 12_555 . 109.70(2)
Ga5 Ta6a Ga8 12_555 2_665 153.92(3)
Ga5 Ta6a Ga9 12_555 . 104.44(2)
Ga5 Ta6a Ga9 12_555 2_665 143.27(3)
Ga5 Ta6a Ta9 12_555 . 104.2(3)
Ga5 Ta6a Ta9 12_555 2_665 160.2(4)
Ga7 Ta6a Ga8 2_665 . 115.50(3)
Ga7 Ta6a Ga8 2_665 2_665 115.50(3)
Ga7 Ta6a Ga9 2_665 . 56.23(3)
Ga7 Ta6a Ga9 2_665 2_665 56.23(3)
Ga7 Ta6a Ta9 2_665 . 79.3(4)
Ga7 Ta6a Ta9 2_665 2_665 79.3(4)
Ga8 Ta6a Ga8 . 2_665 69.13(2)
Ga8 Ta6a Ga9 . . 59.35(3)
Ga8 Ta6a Ga9 . 2_665 97.11(3)
Ga8 Ta6a Ta9 . . 36.8(4)
Ga8 Ta6a Ta9 . 2_665 89.9(3)
Ga8 Ta6a Ga9 2_665 . 97.11(3)
Ga8 Ta6a Ga9 2_665 2_665 59.35(3)
Ga8 Ta6a Ta9 2_665 . 89.9(3)
Ga8 Ta6a Ta9 2_665 2_665 36.8(4)
Ga9 Ta6a Ga9 . 2_665 67.88(2)
Ga9 Ta6a Ta9 . . 23.3(4)
Ga9 Ta6a Ta9 . 2_665 82.4(3)
Ga9 Ta6a Ta9 2_665 . 82.4(3)
Ga9 Ta6a Ta9 2_665 2_665 23.3(4)
Ta9 Ta6a Ta9 . 2_665 89.4(4)
Ta6a Ta6b Ta7a . 5_555 0
Ta6a Ta6b Ta7a . 12_555 0
Ta6a Ta6b Ga4a . 5_555 0
Ta6a Ta6b Ga5 . 5_555 0
Ta6a Ta6b Ga5 . 12_555 0
Ta6a Ta6b Ga7 . 2_665 0
Ta6a Ta6b Ga8 . . 0
Ta6a Ta6b Ga8 . 2_665 0
Ta6a Ta6b Ga9 . . 0
Ta6a Ta6b Ga9 . 2_665 0
Ta6a Ta6b Ta9 . . 0
Ta6a Ta6b Ta9 . 2_665 0
Ta7a Ta6b Ta7a 5_555 12_555 107.537(13)
Ta7a Ta6b Ga4a 5_555 5_555 57.091(17)
Ta7a Ta6b Ga5 5_555 5_555 103.777(18)
Ta7a Ta6b Ga5 5_555 12_555 55.970(17)
Ta7a Ta6b Ga7 5_555 2_665 123.883(18)
Ta7a Ta6b Ga8 5_555 . 55.955(18)
Ta7a Ta6b Ga8 5_555 2_665 110.82(2)
Ta7a Ta6b Ga9 5_555 . 88.88(2)
Ta7a Ta6b Ga9 5_555 2_665 151.780(19)
Ta7a Ta6b Ta9 5_555 . 70.8(3)
Ta7a Ta6b Ta9 5_555 2_665 143.7(4)
Ta7a Ta6b Ga4a 12_555 5_555 57.091(17)
Ta7a Ta6b Ga5 12_555 5_555 55.970(17)
Ta7a Ta6b Ga5 12_555 12_555 103.777(18)
Ta7a Ta6b Ga7 12_555 2_665 123.883(18)
Ta7a Ta6b Ga8 12_555 . 110.82(2)
Ta7a Ta6b Ga8 12_555 2_665 55.955(18)
Ta7a Ta6b Ga9 12_555 . 151.780(19)
Ta7a Ta6b Ga9 12_555 2_665 88.88(2)
Ta7a Ta6b Ta9 12_555 . 143.7(4)
Ta7a Ta6b Ta9 12_555 2_665 70.8(3)
Ga4a Ta6b Ga5 5_555 5_555 94.30(2)
Ga4a Ta6b Ga5 5_555 12_555 94.30(2)
Ga4a Ta6b Ga7 5_555 2_665 176.21(2)
Ga4a Ta6b Ga8 5_555 . 61.58(3)
Ga4a Ta6b Ga8 5_555 2_665 61.58(3)
Ga4a Ta6b Ga9 5_555 . 120.93(3)
Ga4a Ta6b Ga9 5_555 2_665 120.93(3)
Ga4a Ta6b Ta9 5_555 . 98.0(4)
Ga4a Ta6b Ta9 5_555 2_665 98.0(4)
Ga5 Ta6b Ga5 5_555 12_555 59.28(2)
Ga5 Ta6b Ga7 5_555 2_665 88.99(2)
Ga5 Ta6b Ga8 5_555 . 153.92(3)
Ga5 Ta6b Ga8 5_555 2_665 109.70(2)
Ga5 Ta6b Ga9 5_555 . 143.27(3)
Ga5 Ta6b Ga9 5_555 2_665 104.44(2)
Ga5 Ta6b Ta9 5_555 . 160.2(4)
Ga5 Ta6b Ta9 5_555 2_665 104.2(3)
Ga5 Ta6b Ga7 12_555 2_665 88.99(2)
Ga5 Ta6b Ga8 12_555 . 109.70(2)
Ga5 Ta6b Ga8 12_555 2_665 153.92(3)
Ga5 Ta6b Ga9 12_555 . 104.44(2)
Ga5 Ta6b Ga9 12_555 2_665 143.27(3)
Ga5 Ta6b Ta9 12_555 . 104.2(3)
Ga5 Ta6b Ta9 12_555 2_665 160.2(4)
Ga7 Ta6b Ga8 2_665 . 115.50(3)
Ga7 Ta6b Ga8 2_665 2_665 115.50(3)
Ga7 Ta6b Ga9 2_665 . 56.23(3)
Ga7 Ta6b Ga9 2_665 2_665 56.23(3)
Ga7 Ta6b Ta9 2_665 . 79.3(4)
Ga7 Ta6b Ta9 2_665 2_665 79.3(4)
Ga8 Ta6b Ga8 . 2_665 69.13(2)
Ga8 Ta6b Ga9 . . 59.35(3)
Ga8 Ta6b Ga9 . 2_665 97.11(3)
Ga8 Ta6b Ta9 . . 36.8(4)
Ga8 Ta6b Ta9 . 2_665 89.9(3)
Ga8 Ta6b Ga9 2_665 . 97.11(3)
Ga8 Ta6b Ga9 2_665 2_665 59.35(3)
Ga8 Ta6b Ta9 2_665 . 89.9(3)
Ga8 Ta6b Ta9 2_665 2_665 36.8(4)
Ga9 Ta6b Ga9 . 2_665 67.88(2)
Ga9 Ta6b Ta9 . . 23.3(4)
Ga9 Ta6b Ta9 . 2_665 82.4(3)
Ga9 Ta6b Ta9 2_665 . 82.4(3)
Ga9 Ta6b Ta9 2_665 2_665 23.3(4)
Ta9 Ta6b Ta9 . 2_665 89.4(4)
Ta3 Ta7a Ta4 . . 110.890(11)
Ta3 Ta7a Ta6a . 5_545 112.821(12)
Ta3 Ta7a Ta6b . 5_545 112.821(12)
Ta3 Ta7a Ta7b . . 0
Ta3 Ta7a Ga1 . . 58.604(19)
Ta3 Ta7a Ga2 . . 56.07(2)
Ta3 Ta7a Ga4a . . 62.54(2)
Ta3 Ta7a Ga5 . 5_545 151.11(2)
Ta3 Ta7a Ga5 . 16_555 101.302(19)
Ta3 Ta7a Ga6 . . 54.14(2)
Ta3 Ta7a Ga8 . 5_545 117.46(3)
Ta4 Ta7a Ta6a . 5_545 108.324(10)
Ta4 Ta7a Ta6b . 5_545 108.324(10)
Ta4 Ta7a Ta7b . . 0
Ta4 Ta7a Ga1 . . 62.60(2)
Ta4 Ta7a Ga2 . . 133.98(2)
Ta4 Ta7a Ga4a . . 155.57(2)
Ta4 Ta7a Ga5 . 5_545 60.213(16)
Ta4 Ta7a Ga5 . 16_555 59.670(15)
Ta4 Ta7a Ga6 . . 103.667(18)
Ta4 Ta7a Ga8 . 5_545 131.10(2)
Ta6a Ta7a Ta6b 5_545 5_545 0.0(5)
Ta6a Ta7a Ta7b 5_545 . 0
Ta6a Ta7a Ga1 5_545 . 158.362(14)
Ta6a Ta7a Ga2 5_545 . 117.39(2)
Ta6a Ta7a Ga4a 5_545 . 59.24(2)
Ta6a Ta7a Ga5 5_545 5_545 95.848(18)
Ta6a Ta7a Ga5 5_545 16_555 58.197(16)
Ta6a Ta7a Ga6 5_545 . 65.031(18)
Ta6a Ta7a Ga8 5_545 5_545 59.05(2)
Ta6b Ta7a Ta7b 5_545 . 0
Ta6b Ta7a Ga1 5_545 . 158.362(14)
Ta6b Ta7a Ga2 5_545 . 117.39(2)
Ta6b Ta7a Ga4a 5_545 . 59.24(2)
Ta6b Ta7a Ga5 5_545 5_545 95.848(18)
Ta6b Ta7a Ga5 5_545 16_555 58.197(16)
Ta6b Ta7a Ga6 5_545 . 65.031(18)
Ta6b Ta7a Ga8 5_545 5_545 59.05(2)
Ta7b Ta7a Ga1 . . 0
Ta7b Ta7a Ga2 . . 0
Ta7b Ta7a Ga4a . . 0
Ta7b Ta7a Ga5 . 5_545 0
Ta7b Ta7a Ga5 . 16_555 0
Ta7b Ta7a Ga6 . . 0
Ta7b Ta7a Ga8 . 5_545 0
Ga1 Ta7a Ga2 . . 75.90(3)
Ga1 Ta7a Ga4a . . 120.37(3)
Ga1 Ta7a Ga5 . 5_545 95.67(2)
Ga1 Ta7a Ga5 . 16_555 102.24(2)
Ga1 Ta7a Ga6 . . 96.925(18)
Ga1 Ta7a Ga8 . 5_545 142.23(3)
Ga2 Ta7a Ga4a . . 64.29(3)
Ga2 Ta7a Ga5 . 5_545 108.18(3)
Ga2 Ta7a Ga5 . 16_555 155.11(3)
Ga2 Ta7a Ga6 . . 100.05(3)
Ga2 Ta7a Ga8 . 5_545 73.56(3)
Ga4a Ta7a Ga5 . 5_545 137.06(2)
Ga4a Ta7a Ga5 . 16_555 97.38(2)
Ga4a Ta7a Ga6 . . 52.63(2)
Ga4a Ta7a Ga8 . 5_545 63.58(3)
Ga5 Ta7a Ga5 5_545 16_555 96.71(2)
Ga5 Ta7a Ga6 5_545 . 151.14(3)
Ga5 Ta7a Ga8 5_545 5_545 73.68(3)
Ga5 Ta7a Ga6 16_555 . 55.21(2)
Ga5 Ta7a Ga8 16_555 5_545 114.79(3)
Ga6 Ta7a Ga8 . 5_545 109.77(2)
Ta4 Ta7b Ta6a . 5_545 108.324(10)
Ta4 Ta7b Ta7a . . 0
Ta4 Ta7b Ga1 . . 62.60(2)
Ta4 Ta7b Ga2 . . 133.98(2)
Ta4 Ta7b Ga4a . . 155.57(2)
Ta4 Ta7b Ga5 . 5_545 60.213(16)
Ta4 Ta7b Ga5 . 16_555 59.670(15)
Ta4 Ta7b Ga6 . . 103.667(18)
Ta4 Ta7b Ga8 . 5_545 131.10(2)
Ta6a Ta7b Ta7a 5_545 . 0
Ta6a Ta7b Ga1 5_545 . 158.362(14)
Ta6a Ta7b Ga2 5_545 . 117.39(2)
Ta6a Ta7b Ga4a 5_545 . 59.24(2)
Ta6a Ta7b Ga5 5_545 5_545 95.848(18)
Ta6a Ta7b Ga5 5_545 16_555 58.197(16)
Ta6a Ta7b Ga6 5_545 . 65.031(18)
Ta6a Ta7b Ga8 5_545 5_545 59.05(2)
Ta7a Ta7b Ga1 . . 0
Ta7a Ta7b Ga2 . . 0
Ta7a Ta7b Ga4a . . 0
Ta7a Ta7b Ga5 . 5_545 0
Ta7a Ta7b Ga5 . 16_555 0
Ta7a Ta7b Ga6 . . 0
Ta7a Ta7b Ga8 . 5_545 0
Ga1 Ta7b Ga2 . . 75.90(3)
Ga1 Ta7b Ga4a . . 120.37(3)
Ga1 Ta7b Ga5 . 5_545 95.67(2)
Ga1 Ta7b Ga5 . 16_555 102.24(2)
Ga1 Ta7b Ga6 . . 96.925(18)
Ga1 Ta7b Ga8 . 5_545 142.23(3)
Ga2 Ta7b Ga4a . . 64.29(3)
Ga2 Ta7b Ga5 . 5_545 108.18(3)
Ga2 Ta7b Ga5 . 16_555 155.11(3)
Ga2 Ta7b Ga6 . . 100.05(3)
Ga2 Ta7b Ga8 . 5_545 73.56(3)
Ga4a Ta7b Ga5 . 5_545 137.06(2)
Ga4a Ta7b Ga5 . 16_555 97.38(2)
Ga4a Ta7b Ga6 . . 52.63(2)
Ga4a Ta7b Ga8 . 5_545 63.58(3)
Ga5 Ta7b Ga5 5_545 16_555 96.71(2)
Ga5 Ta7b Ga6 5_545 . 151.14(3)
Ga5 Ta7b Ga8 5_545 5_545 73.68(3)
Ga5 Ta7b Ga6 16_555 . 55.21(2)
Ga5 Ta7b Ga8 16_555 5_545 114.79(3)
Ga6 Ta7b Ga8 . 5_545 109.77(2)
Ta1 Ga1 Ta1 . 2_655 129.02(4)
Ta1 Ga1 Ta3 . . 69.014(8)
Ta1 Ga1 Ta3 . 2_655 139.725(9)
Ta1 Ga1 Ta4 . . 64.51(2)
Ta1 Ga1 Ta7a . . 74.960(18)
Ta1 Ga1 Ta7a . 2_655 82.63(2)
Ta1 Ga1 Ta7b . . 74.960(18)
Ta1 Ga1 Ta7b . 2_655 82.63(2)
Ta1 Ga1 Ga1 . 9_655 115.49(2)
Ta1 Ga1 Ga3 . . 54.838(12)
Ta1 Ga1 Ga3 . 2_655 162.39(2)
Ta1 Ga1 Ta3 2_655 . 139.725(9)
Ta1 Ga1 Ta3 2_655 2_655 69.014(8)
Ta1 Ga1 Ta4 2_655 . 64.51(2)
Ta1 Ga1 Ta7a 2_655 . 82.63(2)
Ta1 Ga1 Ta7a 2_655 2_655 74.960(18)
Ta1 Ga1 Ta7b 2_655 . 82.63(2)
Ta1 Ga1 Ta7b 2_655 2_655 74.960(18)
Ta1 Ga1 Ga1 2_655 9_655 115.49(2)
Ta1 Ga1 Ga3 2_655 . 162.39(2)
Ta1 Ga1 Ga3 2_655 2_655 54.838(12)
Ta3 Ga1 Ta3 . 2_655 123.89(4)
Ta3 Ga1 Ta4 . . 118.05(2)
Ta3 Ga1 Ta7a . . 66.975(8)
Ta3 Ga1 Ta7a . 2_655 144.582(9)
Ta3 Ga1 Ta7b . . 66.975(8)
Ta3 Ga1 Ta7b . 2_655 144.582(9)
Ta3 Ga1 Ga1 . 9_655 61.95(2)
Ta3 Ga1 Ga3 . . 57.08(2)
Ta3 Ga1 Ga3 . 2_655 97.54(3)
Ta3 Ga1 Ta4 2_655 . 118.05(2)
Ta3 Ga1 Ta7a 2_655 . 144.582(9)
Ta3 Ga1 Ta7a 2_655 2_655 66.975(8)
Ta3 Ga1 Ta7b 2_655 . 144.582(9)
Ta3 Ga1 Ta7b 2_655 2_655 66.975(8)
Ta3 Ga1 Ga1 2_655 9_655 61.95(2)
Ta3 Ga1 Ga3 2_655 . 97.54(3)
Ta3 Ga1 Ga3 2_655 2_655 57.08(2)
Ta4 Ga1 Ta7a . . 63.22(2)
Ta4 Ga1 Ta7a . 2_655 63.22(2)
Ta4 Ga1 Ta7b . . 63.22(2)
Ta4 Ga1 Ta7b . 2_655 63.22(2)
Ta4 Ga1 Ga1 . 9_655 180.0(5)
Ta4 Ga1 Ga3 . . 116.00(2)
Ta4 Ga1 Ga3 . 2_655 116.00(2)
Ta7a Ga1 Ta7a . 2_655 126.44(4)
Ta7a Ga1 Ta7b . . 0.0(5)
Ta7a Ga1 Ta7b . 2_655 126.44(4)
Ta7a Ga1 Ga1 . 9_655 116.78(2)
Ta7a Ga1 Ga3 . . 113.808(19)
Ta7a Ga1 Ga3 . 2_655 89.503(18)
Ta7a Ga1 Ta7b 2_655 . 126.44(4)
Ta7a Ga1 Ta7b 2_655 2_655 0.0(5)
Ta7a Ga1 Ga1 2_655 9_655 116.78(2)
Ta7a Ga1 Ga3 2_655 . 89.503(18)
Ta7a Ga1 Ga3 2_655 2_655 113.808(19)
Ta7b Ga1 Ta7b . 2_655 126.44(4)
Ta7b Ga1 Ga1 . 9_655 116.78(2)
Ta7b Ga1 Ga3 . . 113.808(19)
Ta7b Ga1 Ga3 . 2_655 89.503(18)
Ta7b Ga1 Ga1 2_655 9_655 116.78(2)
Ta7b Ga1 Ga3 2_655 . 89.503(18)
Ta7b Ga1 Ga3 2_655 2_655 113.808(19)
Ga1 Ga1 Ga3 9_655 . 64.00(2)
Ga1 Ga1 Ga3 9_655 2_655 64.00(2)
Ga3 Ga1 Ga3 . 2_655 128.01(4)
Ta2 Ga2 Ta2 2_655 7_545 77.44(3)
Ta2 Ga2 Ta3 2_655 . 135.27(2)
Ta2 Ga2 Ta7a 2_655 . 71.486(12)
Ta2 Ga2 Ta7a 2_655 10_555 146.55(4)
Ta2 Ga2 Ta7b 2_655 . 71.486(12)
Ta2 Ga2 Ta7b 2_655 10_555 146.55(4)
Ta2 Ga2 Ga2 2_655 8_555 55.98(2)
Ta2 Ga2 Ga3 2_655 2_655 60.12(2)
Ta2 Ga2 Ga4a 2_655 . 107.07(2)
Ta2 Ga2 Ga4a 2_655 7_555 146.32(4)
Ta2 Ga2 Ga4b 2_655 . 129.3(2)
Ta2 Ga2 Ta3 7_545 . 135.27(2)
Ta2 Ga2 Ta7a 7_545 . 146.55(4)
Ta2 Ga2 Ta7a 7_545 10_555 71.486(12)
Ta2 Ga2 Ta7b 7_545 . 146.55(4)
Ta2 Ga2 Ta7b 7_545 10_555 71.486(12)
Ta2 Ga2 Ga2 7_545 8_555 55.98(2)
Ta2 Ga2 Ga3 7_545 2_655 60.12(2)
Ta2 Ga2 Ga4a 7_545 . 146.32(4)
Ta2 Ga2 Ga4a 7_545 7_555 107.07(2)
Ta2 Ga2 Ga4b 7_545 . 129.3(2)
Ta3 Ga2 Ta7a . . 67.24(2)
Ta3 Ga2 Ta7a . 10_555 67.24(2)
Ta3 Ga2 Ta7b . . 67.24(2)
Ta3 Ga2 Ta7b . 10_555 67.24(2)
Ta3 Ga2 Ga2 . 8_555 160.23(5)
Ta3 Ga2 Ga3 . 2_655 105.26(4)
Ta3 Ga2 Ga4a . . 64.37(3)
Ta3 Ga2 Ga4a . 7_555 64.37(3)
Ta3 Ga2 Ga4b . . 60.1(4)
Ta7a Ga2 Ta7a . 10_555 134.07(4)
Ta7a Ga2 Ta7b . . 0.0(5)
Ta7a Ga2 Ta7b . 10_555 134.07(4)
Ta7a Ga2 Ga2 . 8_555 112.41(2)
Ta7a Ga2 Ga3 . 2_655 93.02(3)
Ta7a Ga2 Ga4a . . 58.44(2)
Ta7a Ga2 Ga4a . 7_555 105.63(4)
Ta7a Ga2 Ga4b . . 81.46(15)
Ta7a Ga2 Ta7b 10_555 . 134.07(4)
Ta7a Ga2 Ta7b 10_555 10_555 0.0(5)
Ta7a Ga2 Ga2 10_555 8_555 112.41(2)
Ta7a Ga2 Ga3 10_555 2_655 93.02(3)
Ta7a Ga2 Ga4a 10_555 . 105.63(4)
Ta7a Ga2 Ga4a 10_555 7_555 58.44(2)
Ta7a Ga2 Ga4b 10_555 . 81.46(15)
Ta7b Ga2 Ta7b . 10_555 134.07(4)
Ta7b Ga2 Ga2 . 8_555 112.41(2)
Ta7b Ga2 Ga3 . 2_655 93.02(3)
Ta7b Ga2 Ga4a . . 58.44(2)
Ta7b Ga2 Ga4a . 7_555 105.63(4)
Ta7b Ga2 Ga4b . . 81.46(15)
Ta7b Ga2 Ga2 10_555 8_555 112.41(2)
Ta7b Ga2 Ga3 10_555 2_655 93.02(3)
Ta7b Ga2 Ga4a 10_555 . 105.63(4)
Ta7b Ga2 Ga4a 10_555 7_555 58.44(2)
Ta7b Ga2 Ga4b 10_555 . 81.46(15)
Ga2 Ga2 Ga3 8_555 2_655 94.51(4)
Ga2 Ga2 Ga4a 8_555 . 98.00(4)
Ga2 Ga2 Ga4a 8_555 7_555 98.00(4)
Ga2 Ga2 Ga4b 8_555 . 100.1(4)
Ga3 Ga2 Ga4a 2_655 . 151.41(3)
Ga3 Ga2 Ga4a 2_655 7_555 151.41(3)
Ga3 Ga2 Ga4b 2_655 . 165.4(4)
Ga4a Ga2 Ga4a . 7_555 51.01(3)
Ga4a Ga2 Ga4b . . 25.53(3)
Ga4a Ga2 Ga4b 7_555 . 25.53(3)
Ta1 Ga3 Ta1 . 10_555 139.71(4)
Ta1 Ga3 Ta2 . . 71.788(11)
Ta1 Ga3 Ta2 . 8_665 148.50(3)
Ta1 Ga3 Ta3 . . 70.19(2)
Ta1 Ga3 Ta5 . . 77.06(2)
Ta1 Ga3 Ga1 . . 56.77(2)
Ta1 Ga3 Ga1 . 9_655 105.96(4)
Ta1 Ga3 Ga2 . 2_655 103.20(2)
Ta1 Ga3 Ga7 . . 63.32(2)
Ta1 Ga3 Ga7 . 8_665 125.78(4)
Ta1 Ga3 Ta2 10_555 . 148.50(3)
Ta1 Ga3 Ta2 10_555 8_665 71.788(11)
Ta1 Ga3 Ta3 10_555 . 70.19(2)
Ta1 Ga3 Ta5 10_555 . 77.06(2)
Ta1 Ga3 Ga1 10_555 . 105.96(4)
Ta1 Ga3 Ga1 10_555 9_655 56.77(2)
Ta1 Ga3 Ga2 10_555 2_655 103.20(2)
Ta1 Ga3 Ga7 10_555 . 125.78(4)
Ta1 Ga3 Ga7 10_555 8_665 63.32(2)
Ta2 Ga3 Ta2 . 8_665 76.71(3)
Ta2 Ga3 Ta3 . . 140.703(16)
Ta2 Ga3 Ta5 . . 120.00(3)
Ta2 Ga3 Ga1 . . 92.83(2)
Ta2 Ga3 Ga1 . 9_655 126.39(4)
Ta2 Ga3 Ga2 . 2_655 59.34(2)
Ta2 Ga3 Ga7 . . 59.55(2)
Ta2 Ga3 Ga7 . 8_665 100.17(4)
Ta2 Ga3 Ta3 8_665 . 140.703(16)
Ta2 Ga3 Ta5 8_665 . 120.00(3)
Ta2 Ga3 Ga1 8_665 . 126.39(4)
Ta2 Ga3 Ga1 8_665 9_655 92.83(2)
Ta2 Ga3 Ga2 8_665 2_655 59.34(2)
Ta2 Ga3 Ga7 8_665 . 100.17(4)
Ta2 Ga3 Ga7 8_665 8_665 59.55(2)
Ta3 Ga3 Ta5 . . 59.68(2)
Ta3 Ga3 Ga1 . . 57.76(2)
Ta3 Ga3 Ga1 . 9_655 57.76(2)
Ta3 Ga3 Ga2 . 2_655 121.27(4)
Ta3 Ga3 Ga7 . . 109.77(3)
Ta3 Ga3 Ga7 . 8_665 109.77(3)
Ta5 Ga3 Ga1 . . 110.80(3)
Ta5 Ga3 Ga1 . 9_655 110.80(3)
Ta5 Ga3 Ga2 . 2_655 179.05(5)
Ta5 Ga3 Ga7 . . 60.78(3)
Ta5 Ga3 Ga7 . 8_665 60.78(3)
Ga1 Ga3 Ga1 . 9_655 51.99(3)
Ga1 Ga3 Ga2 . 2_655 70.04(3)
Ga1 Ga3 Ga7 . . 119.43(3)
Ga1 Ga3 Ga7 . 8_665 166.87(4)
Ga1 Ga3 Ga2 9_655 2_655 70.04(3)
Ga1 Ga3 Ga7 9_655 . 166.87(4)
Ga1 Ga3 Ga7 9_655 8_665 119.43(3)
Ga2 Ga3 Ga7 2_655 . 118.48(4)
Ga2 Ga3 Ga7 2_655 8_665 118.48(4)
Ga7 Ga3 Ga7 . 8_665 66.80(4)
Ta3 Ga4a Ta3 . 7_555 68.42(2)
Ta3 Ga4a Ta6a . 5_545 116.67(3)
Ta3 Ga4a Ta6b . 5_545 116.67(3)
Ta3 Ga4a Ta7a . . 62.764(17)
Ta3 Ga4a Ta7a . 16_555 120.71(3)
Ta3 Ga4a Ta7b . . 62.764(17)
Ta3 Ga4a Ta7b . 16_555 120.71(3)
Ta3 Ga4a Ga2 . . 54.38(3)
Ta3 Ga4a Ga2 . 7_555 114.86(3)
Ta3 Ga4a Ga4a . 7_555 65.25(3)
Ta3 Ga4a Ga4b . . 63.2(9)
Ta3 Ga4a Ga6 . . 58.15(3)
Ta3 Ga4a Ga8 . 5_545 112.17(3)
Ta3 Ga4a Ga8 . 6_455 175.14(4)
Ta3 Ga4a Ta6a 7_555 5_545 116.67(3)
Ta3 Ga4a Ta6b 7_555 5_545 116.67(3)
Ta3 Ga4a Ta7a 7_555 . 120.71(3)
Ta3 Ga4a Ta7a 7_555 16_555 62.764(17)
Ta3 Ga4a Ta7b 7_555 . 120.71(3)
Ta3 Ga4a Ta7b 7_555 16_555 62.764(17)
Ta3 Ga4a Ga2 7_555 . 114.86(3)
Ta3 Ga4a Ga2 7_555 7_555 54.38(3)
Ta3 Ga4a Ga4a 7_555 7_555 65.25(3)
Ta3 Ga4a Ga4b 7_555 . 63.2(9)
Ta3 Ga4a Ga6 7_555 . 58.15(3)
Ta3 Ga4a Ga8 7_555 5_545 175.14(4)
Ta3 Ga4a Ga8 7_555 6_455 112.17(3)
Ta6a Ga4a Ta6b 5_545 5_545 0.0(5)
Ta6a Ga4a Ta7a 5_545 . 63.67(2)
Ta6a Ga4a Ta7a 5_545 16_555 63.67(2)
Ta6a Ga4a Ta7b 5_545 . 63.67(2)
Ta6a Ga4a Ta7b 5_545 16_555 63.67(2)
Ta6a Ga4a Ga2 5_545 . 115.10(3)
Ta6a Ga4a Ga2 5_545 7_555 115.10(3)
Ta6a Ga4a Ga4a 5_545 7_555 177.55(4)
Ta6a Ga4a Ga4b 5_545 . 179.8(9)
Ta6a Ga4a Ga6 5_545 . 72.52(3)
Ta6a Ga4a Ga8 5_545 5_545 58.58(3)
Ta6a Ga4a Ga8 5_545 6_455 58.58(3)
Ta6b Ga4a Ta7a 5_545 . 63.67(2)
Ta6b Ga4a Ta7a 5_545 16_555 63.67(2)
Ta6b Ga4a Ta7b 5_545 . 63.67(2)
Ta6b Ga4a Ta7b 5_545 16_555 63.67(2)
Ta6b Ga4a Ga2 5_545 . 115.10(3)
Ta6b Ga4a Ga2 5_545 7_555 115.10(3)
Ta6b Ga4a Ga4a 5_545 7_555 177.55(4)
Ta6b Ga4a Ga4b 5_545 . 179.8(9)
Ta6b Ga4a Ga6 5_545 . 72.52(3)
Ta6b Ga4a Ga8 5_545 5_545 58.58(3)
Ta6b Ga4a Ga8 5_545 6_455 58.58(3)
Ta7a Ga4a Ta7a . 16_555 118.89(4)
Ta7a Ga4a Ta7b . . 0.0(5)
Ta7a Ga4a Ta7b . 16_555 118.89(4)
Ta7a Ga4a Ga2 . . 57.274(19)
Ta7a Ga4a Ga2 . 7_555 174.39(4)
Ta7a Ga4a Ga4a . 7_555 116.99(3)
Ta7a Ga4a Ga4b . . 116.3(9)
Ta7a Ga4a Ga6 . . 68.27(3)
Ta7a Ga4a Ga8 . 5_545 57.09(2)
Ta7a Ga4a Ga8 . 6_455 113.88(4)
Ta7a Ga4a Ta7b 16_555 . 118.89(4)
Ta7a Ga4a Ta7b 16_555 16_555 0.0(5)
Ta7a Ga4a Ga2 16_555 . 174.39(4)
Ta7a Ga4a Ga2 16_555 7_555 57.274(19)
Ta7a Ga4a Ga4a 16_555 7_555 116.99(3)
Ta7a Ga4a Ga4b 16_555 . 116.3(9)
Ta7a Ga4a Ga6 16_555 . 68.27(3)
Ta7a Ga4a Ga8 16_555 5_545 113.88(4)
Ta7a Ga4a Ga8 16_555 6_455 57.09(2)
Ta7b Ga4a Ta7b . 16_555 118.89(4)
Ta7b Ga4a Ga2 . . 57.274(19)
Ta7b Ga4a Ga2 . 7_555 174.39(4)
Ta7b Ga4a Ga4a . 7_555 116.99(3)
Ta7b Ga4a Ga4b . . 116.3(9)
Ta7b Ga4a Ga6 . . 68.27(3)
Ta7b Ga4a Ga8 . 5_545 57.09(2)
Ta7b Ga4a Ga8 . 6_455 113.88(4)
Ta7b Ga4a Ga2 16_555 . 174.39(4)
Ta7b Ga4a Ga2 16_555 7_555 57.274(19)
Ta7b Ga4a Ga4a 16_555 7_555 116.99(3)
Ta7b Ga4a Ga4b 16_555 . 116.3(9)
Ta7b Ga4a Ga6 16_555 . 68.27(3)
Ta7b Ga4a Ga8 16_555 5_545 113.88(4)
Ta7b Ga4a Ga8 16_555 6_455 57.09(2)
Ga2 Ga4a Ga2 . 7_555 126.19(4)
Ga2 Ga4a Ga4a . 7_555 64.50(3)
Ga2 Ga4a Ga4b . . 64.9(9)
Ga2 Ga4a Ga6 . . 106.12(4)
Ga2 Ga4a Ga8 . 5_545 68.13(3)
Ga2 Ga4a Ga8 . 6_455 127.55(4)
Ga2 Ga4a Ga4a 7_555 7_555 64.50(3)
Ga2 Ga4a Ga4b 7_555 . 64.9(9)
Ga2 Ga4a Ga6 7_555 . 106.12(4)
Ga2 Ga4a Ga8 7_555 5_545 127.55(4)
Ga2 Ga4a Ga8 7_555 6_455 68.13(3)
Ga4a Ga4a Ga4b 7_555 . 2.6(9)
Ga4a Ga4a Ga6 7_555 . 109.93(4)
Ga4a Ga4a Ga8 7_555 5_545 119.53(4)
Ga4a Ga4a Ga8 7_555 6_455 119.53(4)
Ga4b Ga4a Ga6 . . 107.3(9)
Ga4b Ga4a Ga8 . 5_545 121.5(9)
Ga4b Ga4a Ga8 . 6_455 121.5(9)
Ga6 Ga4a Ga8 . 5_545 117.73(4)
Ga6 Ga4a Ga8 . 6_455 117.73(4)
Ga8 Ga4a Ga8 5_545 6_455 66.81(3)
Ta3 Ga4b Ta3 . 7_555 78.0(5)
Ta3 Ga4b Ga2 . . 61.1(4)
Ta3 Ga4b Ga2 . 7_555 139.1(8)
Ta3 Ga4b Ga4a . . 92.0(9)
Ta3 Ga4b Ga4a . 7_555 92.0(9)
Ta3 Ga4b Ga2 7_555 . 139.1(8)
Ta3 Ga4b Ga2 7_555 7_555 61.1(4)
Ta3 Ga4b Ga4a 7_555 . 92.0(9)
Ta3 Ga4b Ga4a 7_555 7_555 92.0(9)
Ga2 Ga4b Ga2 . 7_555 159.8(8)
Ga2 Ga4b Ga4a . . 89.5(9)
Ga2 Ga4b Ga4a . 7_555 89.5(9)
Ga2 Ga4b Ga4a 7_555 . 89.5(9)
Ga2 Ga4b Ga4a 7_555 7_555 89.5(9)
Ga4a Ga4b Ga4a . 7_555 174.8(17)
Ta1 Ga5 Ta1 6_455 16_555 132.21(3)
Ta1 Ga5 Ta2 6_455 6_455 72.40(2)
Ta1 Ga5 Ta4 6_455 5_555 66.809(17)
Ta1 Ga5 Ta6a 6_455 5_545 71.967(19)
Ta1 Ga5 Ta6b 6_455 5_545 71.967(19)
Ta1 Ga5 Ta7a 6_455 5_555 84.31(2)
Ta1 Ga5 Ta7a 6_455 16_555 81.45(2)
Ta1 Ga5 Ta7b 6_455 5_555 84.31(2)
Ta1 Ga5 Ta7b 6_455 16_555 81.45(2)
Ta1 Ga5 Ga5 6_455 16_555 114.96(3)
Ta1 Ga5 Ga6 6_455 . 140.49(3)
Ta1 Ga5 Ga8 6_455 . 117.30(3)
Ta1 Ga5 Ta9 6_455 . 149.7(4)
Ta1 Ga5 Ta2 16_555 6_455 142.39(3)
Ta1 Ga5 Ta4 16_555 5_555 65.687(16)
Ta1 Ga5 Ta6a 16_555 5_545 128.88(3)
Ta1 Ga5 Ta6b 16_555 5_545 128.88(3)
Ta1 Ga5 Ta7a 16_555 5_555 80.83(2)
Ta1 Ga5 Ta7a 16_555 16_555 74.10(2)
Ta1 Ga5 Ta7b 16_555 5_555 80.83(2)
Ta1 Ga5 Ta7b 16_555 16_555 74.10(2)
Ta1 Ga5 Ga5 16_555 16_555 112.22(3)
Ta1 Ga5 Ga6 16_555 . 63.70(2)
Ta1 Ga5 Ga8 16_555 . 89.27(3)
Ta1 Ga5 Ta9 16_555 . 66.1(4)
Ta2 Ga5 Ta4 6_455 5_555 123.45(3)
Ta2 Ga5 Ta6a 6_455 5_545 81.78(2)
Ta2 Ga5 Ta6b 6_455 5_545 81.78(2)
Ta2 Ga5 Ta7a 6_455 5_555 73.44(2)
Ta2 Ga5 Ta7a 6_455 16_555 143.45(3)
Ta2 Ga5 Ta7b 6_455 5_555 73.44(2)
Ta2 Ga5 Ta7b 6_455 16_555 143.45(3)
Ta2 Ga5 Ga5 6_455 16_555 59.94(2)
Ta2 Ga5 Ga6 6_455 . 118.84(3)
Ta2 Ga5 Ga8 6_455 . 53.43(2)
Ta2 Ga5 Ta9 6_455 . 80.7(4)
Ta4 Ga5 Ta6a 5_555 5_545 118.47(2)
Ta4 Ga5 Ta6b 5_555 5_545 118.47(2)
Ta4 Ga5 Ta7a 5_555 5_555 65.273(17)
Ta4 Ga5 Ta7a 5_555 16_555 64.600(17)
Ta4 Ga5 Ta7b 5_555 5_555 65.273(17)
Ta4 Ga5 Ta7b 5_555 16_555 64.600(17)
Ta4 Ga5 Ga5 5_555 16_555 176.54(4)
Ta4 Ga5 Ga6 5_555 . 117.61(3)
Ta4 Ga5 Ga8 5_555 . 117.40(3)
Ta4 Ga5 Ta9 5_555 . 120.6(3)
Ta6a Ga5 Ta6b 5_545 5_545 0.0(5)
Ta6a Ga5 Ta7a 5_545 5_555 149.93(3)
Ta6a Ga5 Ta7a 5_545 16_555 65.833(18)
Ta6a Ga5 Ta7b 5_545 5_555 149.93(3)
Ta6a Ga5 Ta7b 5_545 16_555 65.833(18)
Ta6a Ga5 Ga5 5_545 16_555 60.36(2)
Ta6a Ga5 Ga6 5_545 . 72.64(2)
Ta6a Ga5 Ga8 5_545 . 121.50(3)
Ta6a Ga5 Ta9 5_545 . 118.3(3)
Ta6b Ga5 Ta7a 5_545 5_555 149.93(3)
Ta6b Ga5 Ta7a 5_545 16_555 65.833(18)
Ta6b Ga5 Ta7b 5_545 5_555 149.93(3)
Ta6b Ga5 Ta7b 5_545 16_555 65.833(18)
Ta6b Ga5 Ga5 5_545 16_555 60.36(2)
Ta6b Ga5 Ga6 5_545 . 72.64(2)
Ta6b Ga5 Ga8 5_545 . 121.50(3)
Ta6b Ga5 Ta9 5_545 . 118.3(3)
Ta7a Ga5 Ta7a 5_555 16_555 129.55(3)
Ta7a Ga5 Ta7b 5_555 5_555 0.0(5)
Ta7a Ga5 Ta7b 5_555 16_555 129.55(3)
Ta7a Ga5 Ga5 5_555 16_555 117.52(3)
Ta7a Ga5 Ga6 5_555 . 134.62(3)
Ta7a Ga5 Ga8 5_555 . 54.19(2)
Ta7a Ga5 Ta9 5_555 . 74.6(3)
Ta7a Ga5 Ta7b 16_555 5_555 129.55(3)
Ta7a Ga5 Ta7b 16_555 16_555 0.0(5)
Ta7a Ga5 Ga5 16_555 16_555 112.39(3)
Ta7a Ga5 Ga6 16_555 . 68.40(3)
Ta7a Ga5 Ga8 16_555 . 160.87(3)
Ta7a Ga5 Ta9 16_555 . 128.8(4)
Ta7b Ga5 Ta7b 5_555 16_555 129.55(3)
Ta7b Ga5 Ga5 5_555 16_555 117.52(3)
Ta7b Ga5 Ga6 5_555 . 134.62(3)
Ta7b Ga5 Ga8 5_555 . 54.19(2)
Ta7b Ga5 Ta9 5_555 . 74.6(3)
Ta7b Ga5 Ga5 16_555 16_555 112.39(3)
Ta7b Ga5 Ga6 16_555 . 68.40(3)
Ta7b Ga5 Ga8 16_555 . 160.87(3)
Ta7b Ga5 Ta9 16_555 . 128.8(4)
Ga5 Ga5 Ga6 16_555 . 59.06(3)
Ga5 Ga5 Ga8 16_555 . 64.80(2)
Ga5 Ga5 Ta9 16_555 . 59.6(3)
Ga6 Ga5 Ga8 . . 96.00(3)
Ga6 Ga5 Ta9 . . 65.8(4)
Ga8 Ga5 Ta9 . . 32.4(4)
Ta1 Ga6 Ta1 . 16_555 114.93(3)
Ta1 Ga6 Ta3 . . 67.882(19)
Ta1 Ga6 Ta3 . 7_555 131.77(4)
Ta1 Ga6 Ta5 . . 74.11(2)
Ta1 Ga6 Ta7a . . 67.950(17)
Ta1 Ga6 Ta7a . 16_555 164.95(4)
Ta1 Ga6 Ta7b . . 67.950(17)
Ta1 Ga6 Ta7b . 16_555 164.95(4)
Ta1 Ga6 Ga4a . . 122.27(3)
Ta1 Ga6 Ga5 . . 111.20(4)
Ta1 Ga6 Ga5 . 16_555 59.64(2)
Ta1 Ga6 Ga9 . . 57.79(2)
Ta1 Ga6 Ta9 . . 62.1(3)
Ta1 Ga6 Ta3 16_555 . 131.77(4)
Ta1 Ga6 Ta3 16_555 7_555 67.882(19)
Ta1 Ga6 Ta5 16_555 . 74.11(2)
Ta1 Ga6 Ta7a 16_555 . 164.95(4)
Ta1 Ga6 Ta7a 16_555 16_555 67.950(17)
Ta1 Ga6 Ta7b 16_555 . 164.95(4)
Ta1 Ga6 Ta7b 16_555 16_555 67.950(17)
Ta1 Ga6 Ga4a 16_555 . 122.27(3)
Ta1 Ga6 Ga5 16_555 . 59.64(2)
Ta1 Ga6 Ga5 16_555 16_555 111.20(4)
Ta1 Ga6 Ga9 16_555 . 57.79(2)
Ta1 Ga6 Ta9 16_555 . 62.1(3)
Ta3 Ga6 Ta3 . 7_555 76.40(3)
Ta3 Ga6 Ta5 . . 60.11(2)
Ta3 Ga6 Ta7a . . 63.280(17)
Ta3 Ga6 Ta7a . 16_555 122.28(3)
Ta3 Ga6 Ta7b . . 63.280(17)
Ta3 Ga6 Ta7b . 16_555 122.28(3)
Ta3 Ga6 Ga4a . . 69.11(3)
Ta3 Ga6 Ga5 . . 168.37(4)
Ta3 Ga6 Ga5 . 16_555 110.09(3)
Ta3 Ga6 Ga9 . . 111.45(3)
Ta3 Ga6 Ta9 . . 126.7(3)
Ta3 Ga6 Ta5 7_555 . 60.11(2)
Ta3 Ga6 Ta7a 7_555 . 122.28(3)
Ta3 Ga6 Ta7a 7_555 16_555 63.280(17)
Ta3 Ga6 Ta7b 7_555 . 122.28(3)
Ta3 Ga6 Ta7b 7_555 16_555 63.280(17)
Ta3 Ga6 Ga4a 7_555 . 69.11(3)
Ta3 Ga6 Ga5 7_555 . 110.09(3)
Ta3 Ga6 Ga5 7_555 16_555 168.37(4)
Ta3 Ga6 Ga9 7_555 . 111.45(3)
Ta3 Ga6 Ta9 7_555 . 126.7(3)
Ta5 Ga6 Ta7a . . 120.06(3)
Ta5 Ga6 Ta7a . 16_555 120.06(3)
Ta5 Ga6 Ta7b . . 120.06(3)
Ta5 Ga6 Ta7b . 16_555 120.06(3)
Ta5 Ga6 Ga4a . . 113.66(4)
Ta5 Ga6 Ga5 . . 131.38(3)
Ta5 Ga6 Ga5 . 16_555 131.38(3)
Ta5 Ga6 Ga9 . . 67.08(3)
Ta5 Ga6 Ta9 . . 88.8(3)
Ta7a Ga6 Ta7a . 16_555 105.38(2)
Ta7a Ga6 Ta7b . . 0.0(5)
Ta7a Ga6 Ta7b . 16_555 105.38(2)
Ta7a Ga6 Ga4a . . 59.09(2)
Ta7a Ga6 Ga5 . . 105.33(3)
Ta7a Ga6 Ga5 . 16_555 56.38(2)
Ta7a Ga6 Ga9 . . 120.62(3)
Ta7a Ga6 Ta9 . . 110.6(3)
Ta7a Ga6 Ta7b 16_555 . 105.38(2)
Ta7a Ga6 Ta7b 16_555 16_555 0.0(5)
Ta7a Ga6 Ga4a 16_555 . 59.09(2)
Ta7a Ga6 Ga5 16_555 . 56.38(2)
Ta7a Ga6 Ga5 16_555 16_555 105.33(3)
Ta7a Ga6 Ga9 16_555 . 120.62(3)
Ta7a Ga6 Ta9 16_555 . 110.6(3)
Ta7b Ga6 Ta7b . 16_555 105.38(2)
Ta7b Ga6 Ga4a . . 59.09(2)
Ta7b Ga6 Ga5 . . 105.33(3)
Ta7b Ga6 Ga5 . 16_555 56.38(2)
Ta7b Ga6 Ga9 . . 120.62(3)
Ta7b Ga6 Ta9 . . 110.6(3)
Ta7b Ga6 Ga4a 16_555 . 59.09(2)
Ta7b Ga6 Ga5 16_555 . 56.38(2)
Ta7b Ga6 Ga5 16_555 16_555 105.33(3)
Ta7b Ga6 Ga9 16_555 . 120.62(3)
Ta7b Ga6 Ta9 16_555 . 110.6(3)
Ga4a Ga6 Ga5 . . 103.61(4)
Ga4a Ga6 Ga5 . 16_555 103.61(4)
Ga4a Ga6 Ga9 . . 179.25(5)
Ga4a Ga6 Ta9 . . 157.5(3)
Ga5 Ga6 Ga5 . 16_555 61.89(3)
Ga5 Ga6 Ga9 . . 75.76(3)
Ga5 Ga6 Ta9 . . 57.8(3)
Ga5 Ga6 Ga9 16_555 . 75.76(3)
Ga5 Ga6 Ta9 16_555 . 57.8(3)
Ga9 Ga6 Ta9 . . 21.7(3)
Ta1 Ga7 Ta1 . 15_665 123.71(3)
Ta1 Ga7 Ta2 . . 69.895(19)
Ta1 Ga7 Ta5 . . 75.74(2)
Ta1 Ga7 Ta5 . 2_665 160.43(3)
Ta1 Ga7 Ta6a . 2_665 67.53(2)
Ta1 Ga7 Ta6b . 2_665 67.53(2)
Ta1 Ga7 Ga3 . . 57.04(2)
Ta1 Ga7 Ga3 . 8_665 126.48(3)
Ta1 Ga7 Ga7 . 2_665 108.44(3)
Ta1 Ga7 Ga7 . 8_665 110.48(3)
Ta1 Ga7 Ga9 . . 57.95(2)
Ta1 Ga7 Ga9 . 2_665 118.44(4)
Ta1 Ga7 Ta2 15_665 . 69.895(19)
Ta1 Ga7 Ta5 15_665 . 160.43(3)
Ta1 Ga7 Ta5 15_665 2_665 75.74(2)
Ta1 Ga7 Ta6a 15_665 2_665 67.53(2)
Ta1 Ga7 Ta6b 15_665 2_665 67.53(2)
Ta1 Ga7 Ga3 15_665 . 126.48(3)
Ta1 Ga7 Ga3 15_665 8_665 57.04(2)
Ta1 Ga7 Ga7 15_665 2_665 108.44(3)
Ta1 Ga7 Ga7 15_665 8_665 110.48(3)
Ta1 Ga7 Ga9 15_665 . 118.44(4)
Ta1 Ga7 Ga9 15_665 2_665 57.95(2)
Ta2 Ga7 Ta5 . . 124.41(3)
Ta2 Ga7 Ta5 . 2_665 124.41(3)
Ta2 Ga7 Ta6a . 2_665 79.10(2)
Ta2 Ga7 Ta6b . 2_665 79.10(2)
Ta2 Ga7 Ga3 . . 61.14(3)
Ta2 Ga7 Ga3 . 8_665 61.14(3)
Ta2 Ga7 Ga7 . 2_665 175.33(4)
Ta2 Ga7 Ga7 . 8_665 94.67(3)
Ta2 Ga7 Ga9 . . 121.26(4)
Ta2 Ga7 Ga9 . 2_665 121.26(4)
Ta5 Ga7 Ta5 . 2_665 84.75(2)
Ta5 Ga7 Ta6a . 2_665 125.04(3)
Ta5 Ga7 Ta6b . 2_665 125.04(3)
Ta5 Ga7 Ga3 . . 63.64(3)
Ta5 Ga7 Ga3 . 8_665 115.23(4)
Ta5 Ga7 Ga7 . 2_665 58.37(2)
Ta5 Ga7 Ga7 . 8_665 58.65(2)
Ta5 Ga7 Ga9 . . 67.97(3)
Ta5 Ga7 Ga9 . 2_665 113.23(3)
Ta5 Ga7 Ta6a 2_665 2_665 125.04(3)
Ta5 Ga7 Ta6b 2_665 2_665 125.04(3)
Ta5 Ga7 Ga3 2_665 . 115.23(4)
Ta5 Ga7 Ga3 2_665 8_665 63.64(3)
Ta5 Ga7 Ga7 2_665 2_665 58.37(2)
Ta5 Ga7 Ga7 2_665 8_665 58.65(2)
Ta5 Ga7 Ga9 2_665 . 113.23(3)
Ta5 Ga7 Ga9 2_665 2_665 67.97(3)
Ta6a Ga7 Ta6b 2_665 2_665 0.0(5)
Ta6a Ga7 Ga3 2_665 . 119.32(3)
Ta6a Ga7 Ga3 2_665 8_665 119.32(3)
Ta6a Ga7 Ga7 2_665 2_665 96.23(3)
Ta6a Ga7 Ga7 2_665 8_665 173.77(3)
Ta6a Ga7 Ga9 2_665 . 58.22(3)
Ta6a Ga7 Ga9 2_665 2_665 58.22(3)
Ta6b Ga7 Ga3 2_665 . 119.32(3)
Ta6b Ga7 Ga3 2_665 8_665 119.32(3)
Ta6b Ga7 Ga7 2_665 2_665 96.23(3)
Ta6b Ga7 Ga7 2_665 8_665 173.77(3)
Ta6b Ga7 Ga9 2_665 . 58.22(3)
Ta6b Ga7 Ga9 2_665 2_665 58.22(3)
Ga3 Ga7 Ga3 . 8_665 80.43(4)
Ga3 Ga7 Ga7 . 2_665 121.95(4)
Ga3 Ga7 Ga7 . 8_665 56.60(3)
Ga3 Ga7 Ga9 . . 104.97(3)
Ga3 Ga7 Ga9 . 2_665 174.60(4)
Ga3 Ga7 Ga7 8_665 2_665 121.95(4)
Ga3 Ga7 Ga7 8_665 8_665 56.60(3)
Ga3 Ga7 Ga9 8_665 . 174.60(4)
Ga3 Ga7 Ga9 8_665 2_665 104.97(3)
Ga7 Ga7 Ga7 2_665 8_665 90.00(3)
Ga7 Ga7 Ga9 2_665 . 55.33(3)
Ga7 Ga7 Ga9 2_665 2_665 55.33(3)
Ga7 Ga7 Ga9 8_665 . 126.30(4)
Ga7 Ga7 Ga9 8_665 2_665 126.30(4)
Ga9 Ga7 Ga9 . 2_665 69.63(3)
Ta2 Ga8 Ta6a 6_455 . 135.27(3)
Ta2 Ga8 Ta6a 6_455 2_665 135.27(3)
Ta2 Ga8 Ta6b 6_455 . 135.27(3)
Ta2 Ga8 Ta6b 6_455 2_665 135.27(3)
Ta2 Ga8 Ta7a 6_455 5_555 72.71(2)
Ta2 Ga8 Ta7a 6_455 11_555 72.71(2)
Ta2 Ga8 Ta7b 6_455 5_555 72.71(2)
Ta2 Ga8 Ta7b 6_455 11_555 72.71(2)
Ta2 Ga8 Ga4a 6_455 5_555 109.71(4)
Ta2 Ga8 Ga4a 6_455 6_555 109.71(4)
Ta2 Ga8 Ga5 6_455 . 54.13(2)
Ta2 Ga8 Ga5 6_455 16_555 54.13(2)
Ta2 Ga8 Ga8 6_455 2_665 158.99(5)
Ta2 Ga8 Ga9 6_455 . 112.59(4)
Ta2 Ga8 Ta9 6_455 . 103.0(5)
Ta6a Ga8 Ta6a . 2_665 81.25(3)
Ta6a Ga8 Ta6b . . 0.0(5)
Ta6a Ga8 Ta6b . 2_665 81.25(3)
Ta6a Ga8 Ta7a . 5_555 64.992(19)
Ta6a Ga8 Ta7a . 11_555 144.98(4)
Ta6a Ga8 Ta7b . 5_555 64.992(19)
Ta6a Ga8 Ta7b . 11_555 144.98(4)
Ta6a Ga8 Ga4a . 5_555 59.84(3)
Ta6a Ga8 Ga4a . 6_555 112.02(3)
Ta6a Ga8 Ga5 . . 87.41(3)
Ta6a Ga8 Ga5 . 16_555 120.60(4)
Ta6a Ga8 Ga8 . 2_665 55.43(2)
Ta6a Ga8 Ga9 . . 58.69(3)
Ta6a Ga8 Ta9 . . 65.1(5)
Ta6a Ga8 Ta6b 2_665 . 81.25(3)
Ta6a Ga8 Ta6b 2_665 2_665 0.0(5)
Ta6a Ga8 Ta7a 2_665 5_555 144.98(4)
Ta6a Ga8 Ta7a 2_665 11_555 64.992(19)
Ta6a Ga8 Ta7b 2_665 5_555 144.98(4)
Ta6a Ga8 Ta7b 2_665 11_555 64.992(19)
Ta6a Ga8 Ga4a 2_665 5_555 112.02(3)
Ta6a Ga8 Ga4a 2_665 6_555 59.84(3)
Ta6a Ga8 Ga5 2_665 . 120.60(4)
Ta6a Ga8 Ga5 2_665 16_555 87.41(3)
Ta6a Ga8 Ga8 2_665 2_665 55.43(2)
Ta6a Ga8 Ga9 2_665 . 58.69(3)
Ta6a Ga8 Ta9 2_665 . 65.1(5)
Ta6b Ga8 Ta6b . 2_665 81.25(3)
Ta6b Ga8 Ta7a . 5_555 64.992(19)
Ta6b Ga8 Ta7a . 11_555 144.98(4)
Ta6b Ga8 Ta7b . 5_555 64.992(19)
Ta6b Ga8 Ta7b . 11_555 144.98(4)
Ta6b Ga8 Ga4a . 5_555 59.84(3)
Ta6b Ga8 Ga4a . 6_555 112.02(3)
Ta6b Ga8 Ga5 . . 87.41(3)
Ta6b Ga8 Ga5 . 16_555 120.60(4)
Ta6b Ga8 Ga8 . 2_665 55.43(2)
Ta6b Ga8 Ga9 . . 58.69(3)
Ta6b Ga8 Ta9 . . 65.1(5)
Ta6b Ga8 Ta7a 2_665 5_555 144.98(4)
Ta6b Ga8 Ta7a 2_665 11_555 64.992(19)
Ta6b Ga8 Ta7b 2_665 5_555 144.98(4)
Ta6b Ga8 Ta7b 2_665 11_555 64.992(19)
Ta6b Ga8 Ga4a 2_665 5_555 112.02(3)
Ta6b Ga8 Ga4a 2_665 6_555 59.84(3)
Ta6b Ga8 Ga5 2_665 . 120.60(4)
Ta6b Ga8 Ga5 2_665 16_555 87.41(3)
Ta6b Ga8 Ga8 2_665 2_665 55.43(2)
Ta6b Ga8 Ga9 2_665 . 58.69(3)
Ta6b Ga8 Ta9 2_665 . 65.1(5)
Ta7a Ga8 Ta7a 5_555 11_555 144.94(3)
Ta7a Ga8 Ta7b 5_555 5_555 0.0(5)
Ta7a Ga8 Ta7b 5_555 11_555 144.94(3)
Ta7a Ga8 Ga4a 5_555 5_555 59.33(2)
Ta7a Ga8 Ga4a 5_555 6_555 140.79(4)
Ta7a Ga8 Ga5 5_555 . 52.136(19)
Ta7a Ga8 Ga5 5_555 16_555 101.43(3)
Ta7a Ga8 Ga8 5_555 2_665 107.16(3)
Ta7a Ga8 Ga9 5_555 . 93.96(3)
Ta7a Ga8 Ta9 5_555 . 91.1(5)
Ta7a Ga8 Ta7b 11_555 5_555 144.94(3)
Ta7a Ga8 Ta7b 11_555 11_555 0.0(5)
Ta7a Ga8 Ga4a 11_555 5_555 140.79(4)
Ta7a Ga8 Ga4a 11_555 6_555 59.33(2)
Ta7a Ga8 Ga5 11_555 . 101.43(3)
Ta7a Ga8 Ga5 11_555 16_555 52.136(19)
Ta7a Ga8 Ga8 11_555 2_665 107.16(3)
Ta7a Ga8 Ga9 11_555 . 93.96(3)
Ta7a Ga8 Ta9 11_555 . 91.1(5)
Ta7b Ga8 Ta7b 5_555 11_555 144.94(3)
Ta7b Ga8 Ga4a 5_555 5_555 59.33(2)
Ta7b Ga8 Ga4a 5_555 6_555 140.79(4)
Ta7b Ga8 Ga5 5_555 . 52.136(19)
Ta7b Ga8 Ga5 5_555 16_555 101.43(3)
Ta7b Ga8 Ga8 5_555 2_665 107.16(3)
Ta7b Ga8 Ga9 5_555 . 93.96(3)
Ta7b Ga8 Ta9 5_555 . 91.1(5)
Ta7b Ga8 Ga4a 11_555 5_555 140.79(4)
Ta7b Ga8 Ga4a 11_555 6_555 59.33(2)
Ta7b Ga8 Ga5 11_555 . 101.43(3)
Ta7b Ga8 Ga5 11_555 16_555 52.136(19)
Ta7b Ga8 Ga8 11_555 2_665 107.16(3)
Ta7b Ga8 Ga9 11_555 . 93.96(3)
Ta7b Ga8 Ta9 11_555 . 91.1(5)
Ga4a Ga8 Ga4a 5_555 6_555 84.71(3)
Ga4a Ga8 Ga5 5_555 . 111.36(3)
Ga4a Ga8 Ga5 5_555 16_555 159.69(3)
Ga4a Ga8 Ga8 5_555 2_665 56.60(3)
Ga4a Ga8 Ga9 5_555 . 118.53(4)
Ga4a Ga8 Ta9 5_555 . 124.4(5)
Ga4a Ga8 Ga5 6_555 . 159.69(3)
Ga4a Ga8 Ga5 6_555 16_555 111.36(3)
Ga4a Ga8 Ga8 6_555 2_665 56.60(3)
Ga4a Ga8 Ga9 6_555 . 118.53(4)
Ga4a Ga8 Ta9 6_555 . 124.4(5)
Ga5 Ga8 Ga5 . 16_555 50.39(2)
Ga5 Ga8 Ga8 . 2_665 142.58(4)
Ga5 Ga8 Ga9 . . 65.70(3)
Ga5 Ga8 Ta9 . . 57.3(5)
Ga5 Ga8 Ga8 16_555 2_665 142.58(4)
Ga5 Ga8 Ga9 16_555 . 65.70(3)
Ga5 Ga8 Ta9 16_555 . 57.3(5)
Ga8 Ga8 Ga9 2_665 . 88.42(4)
Ga8 Ga8 Ta9 2_665 . 98.0(5)
Ga9 Ga8 Ta9 . . 9.6(5)
Ta1 Ga9 Ta1 . 16_555 129.51(3)
Ta1 Ga9 Ta5 . . 74.43(2)
Ta1 Ga9 Ta6a . . 156.82(4)
Ta1 Ga9 Ta6a . 2_665 72.69(2)
Ta1 Ga9 Ta6b . . 156.82(4)
Ta1 Ga9 Ta6b . 2_665 72.69(2)
Ta1 Ga9 Ga6 . . 65.20(2)
Ta1 Ga9 Ga7 . . 64.12(2)
Ta1 Ga9 Ga7 . 2_665 126.34(4)
Ta1 Ga9 Ga8 . . 102.13(3)
Ta1 Ga9 Ga9 . 2_665 111.42(3)
Ta1 Ga9 Ta9 . . 96.0(7)
Ta1 Ga9 Ta5 16_555 . 74.43(2)
Ta1 Ga9 Ta6a 16_555 . 72.69(2)
Ta1 Ga9 Ta6a 16_555 2_665 156.82(4)
Ta1 Ga9 Ta6b 16_555 . 72.69(2)
Ta1 Ga9 Ta6b 16_555 2_665 156.82(4)
Ta1 Ga9 Ga6 16_555 . 65.20(2)
Ta1 Ga9 Ga7 16_555 . 126.34(4)
Ta1 Ga9 Ga7 16_555 2_665 64.12(2)
Ta1 Ga9 Ga8 16_555 . 102.13(3)
Ta1 Ga9 Ga9 16_555 2_665 111.42(3)
Ta1 Ga9 Ta9 16_555 . 96.0(7)
Ta5 Ga9 Ta6a . . 123.89(3)
Ta5 Ga9 Ta6a . 2_665 123.89(3)
Ta5 Ga9 Ta6b . . 123.89(3)
Ta5 Ga9 Ta6b . 2_665 123.89(3)
Ta5 Ga9 Ga6 . . 61.44(3)
Ta5 Ga9 Ga7 . . 59.47(3)
Ta5 Ga9 Ga7 . 2_665 59.47(3)
Ta5 Ga9 Ga8 . . 170.53(3)
Ta5 Ga9 Ga9 . 2_665 97.88(3)
Ta5 Ga9 Ta9 . . 155.2(8)
Ta6a Ga9 Ta6a . 2_665 84.54(3)
Ta6a Ga9 Ta6b . . 0.0(5)
Ta6a Ga9 Ta6b . 2_665 84.54(3)
Ta6a Ga9 Ga6 . . 133.93(3)
Ta6a Ga9 Ga7 . . 110.57(3)
Ta6a Ga9 Ga7 . 2_665 65.55(3)
Ta6a Ga9 Ga8 . . 61.96(3)
Ta6a Ga9 Ga9 . 2_665 56.06(2)
Ta6a Ga9 Ta9 . . 72.4(7)
Ta6a Ga9 Ta6b 2_665 . 84.54(3)
Ta6a Ga9 Ta6b 2_665 2_665 0.0(5)
Ta6a Ga9 Ga6 2_665 . 133.93(3)
Ta6a Ga9 Ga7 2_665 . 65.55(3)
Ta6a Ga9 Ga7 2_665 2_665 110.57(3)
Ta6a Ga9 Ga8 2_665 . 61.96(3)
Ta6a Ga9 Ga9 2_665 2_665 56.06(2)
Ta6a Ga9 Ta9 2_665 . 72.4(7)
Ta6b Ga9 Ta6b . 2_665 84.54(3)
Ta6b Ga9 Ga6 . . 133.93(3)
Ta6b Ga9 Ga7 . . 110.57(3)
Ta6b Ga9 Ga7 . 2_665 65.55(3)
Ta6b Ga9 Ga8 . . 61.96(3)
Ta6b Ga9 Ga9 . 2_665 56.06(2)
Ta6b Ga9 Ta9 . . 72.4(7)
Ta6b Ga9 Ga6 2_665 . 133.93(3)
Ta6b Ga9 Ga7 2_665 . 65.55(3)
Ta6b Ga9 Ga7 2_665 2_665 110.57(3)
Ta6b Ga9 Ga8 2_665 . 61.96(3)
Ta6b Ga9 Ga9 2_665 2_665 56.06(2)
Ta6b Ga9 Ta9 2_665 . 72.4(7)
Ga6 Ga9 Ga7 . . 108.97(4)
Ga6 Ga9 Ga7 . 2_665 108.97(4)
Ga6 Ga9 Ga8 . . 109.09(4)
Ga6 Ga9 Ga9 . 2_665 159.32(5)
Ga6 Ga9 Ta9 . . 93.7(8)
Ga7 Ga9 Ga7 . 2_665 69.35(3)
Ga7 Ga9 Ga8 . . 127.41(4)
Ga7 Ga9 Ga9 . 2_665 55.19(3)
Ga7 Ga9 Ta9 . . 137.1(7)
Ga7 Ga9 Ga8 2_665 . 127.41(4)
Ga7 Ga9 Ga9 2_665 2_665 55.19(3)
Ga7 Ga9 Ta9 2_665 . 137.1(7)
Ga8 Ga9 Ga9 . 2_665 91.58(4)
Ga8 Ga9 Ta9 . . 15.4(8)
Ga9 Ga9 Ta9 2_665 . 107.0(8)
Ta1 Ta9 Ta1 . 16_555 108.0(6)
Ta1 Ta9 Ta6a . . 141.6(6)
Ta1 Ta9 Ta6a . 2_665 69.3(3)
Ta1 Ta9 Ta6b . . 141.6(6)
Ta1 Ta9 Ta6b . 2_665 69.3(3)
Ta1 Ta9 Ga5 . . 106.4(5)
Ta1 Ta9 Ga5 . 16_555 57.6(3)
Ta1 Ta9 Ga6 . . 58.0(3)
Ta1 Ta9 Ga8 . . 124.8(7)
Ta1 Ta9 Ga9 . . 62.8(7)
Ta1 Ta9 Ta6a 16_555 . 69.3(3)
Ta1 Ta9 Ta6a 16_555 2_665 141.6(6)
Ta1 Ta9 Ta6b 16_555 . 69.3(3)
Ta1 Ta9 Ta6b 16_555 2_665 141.6(6)
Ta1 Ta9 Ga5 16_555 . 57.6(3)
Ta1 Ta9 Ga5 16_555 16_555 106.4(5)
Ta1 Ta9 Ga6 16_555 . 58.0(3)
Ta1 Ta9 Ga8 16_555 . 124.8(7)
Ta1 Ta9 Ga9 16_555 . 62.8(7)
Ta6a Ta9 Ta6a . 2_665 89.2(4)
Ta6a Ta9 Ta6b . . 0.0(5)
Ta6a Ta9 Ta6b . 2_665 89.2(4)
Ta6a Ta9 Ga5 . . 103.5(5)
Ta6a Ta9 Ga5 . 16_555 160.7(7)
Ta6a Ta9 Ga6 . . 126.4(6)
Ta6a Ta9 Ga8 . . 78.1(6)
Ta6a Ta9 Ga9 . . 84.3(8)
Ta6a Ta9 Ta6b 2_665 . 89.2(4)
Ta6a Ta9 Ta6b 2_665 2_665 0.0(5)
Ta6a Ta9 Ga5 2_665 . 160.7(7)
Ta6a Ta9 Ga5 2_665 16_555 103.5(5)
Ta6a Ta9 Ga6 2_665 . 126.4(6)
Ta6a Ta9 Ga8 2_665 . 78.1(6)
Ta6a Ta9 Ga9 2_665 . 84.3(8)
Ta6b Ta9 Ta6b . 2_665 89.2(4)
Ta6b Ta9 Ga5 . . 103.5(5)
Ta6b Ta9 Ga5 . 16_555 160.7(7)
Ta6b Ta9 Ga6 . . 126.4(6)
Ta6b Ta9 Ga8 . . 78.1(6)
Ta6b Ta9 Ga9 . . 84.3(8)
Ta6b Ta9 Ga5 2_665 . 160.7(7)
Ta6b Ta9 Ga5 2_665 16_555 103.5(5)
Ta6b Ta9 Ga6 2_665 . 126.4(6)
Ta6b Ta9 Ga8 2_665 . 78.1(6)
Ta6b Ta9 Ga9 2_665 . 84.3(8)
Ga5 Ta9 Ga5 . 16_555 60.8(3)
Ga5 Ta9 Ga6 . . 56.4(3)
Ga5 Ta9 Ga8 . . 90.3(6)
Ga5 Ta9 Ga9 . . 111.0(10)
Ga5 Ta9 Ga6 16_555 . 56.4(3)
Ga5 Ta9 Ga8 16_555 . 90.3(6)
Ga5 Ta9 Ga9 16_555 . 111.0(10)
Ga6 Ta9 Ga8 . . 140.4(7)
Ga6 Ta9 Ga9 . . 64.6(8)
Ga8 Ta9 Ga9 . . 155.0(12)

loop_
_geom_bond_atom_site_label_1
_geom_bond_atom_site_label_2
_geom_bond_site_symmetry_2
_geom_bond_distance
Ta1 Ta4 . 3.0077(3)
Ta1 Ga1 . 2.7036(5)
Ta1 Ga3 . 2.6423(4)
Ta1 Ga5 6_555 2.6510(8)
Ta1 Ga5 16_555 2.7377(8)
Ta1 Ga6 . 2.8444(7)
Ta1 Ga7 . 2.8142(8)
Ta1 Ga9 . 2.6513(8)
Ta1 Ta9 . 2.964(15)
Ta2 Ga2 2_655 2.7458(8)
Ta2 Ga2 7_655 2.7458(8)
Ta2 Ga3 . 2.7677(8)
Ta2 Ga3 8_665 2.7677(8)
Ta2 Ga5 6_555 2.7212(8)
Ta2 Ga5 11_555 2.7212(8)
Ta2 Ga7 . 2.7244(8)
Ta2 Ga8 6_555 2.6971(8)
Ta3 Ta5 . 2.8558(5)
Ta3 Ta7a . 3.0196(3)
Ta3 Ta7a 10_555 3.0196(3)
Ta3 Ga1 . 2.8006(6)
Ta3 Ga1 9_655 2.8006(6)
Ta3 Ga2 . 2.7171(11)
Ta3 Ga3 . 2.7796(10)
Ta3 Ga4a . 3.0135(9)
Ta3 Ga4a 7_555 3.0135(9)
Ta3 Ga4b . 2.692(19)
Ta3 Ga6 . 2.7400(9)
Ta3 Ga6 7_555 2.7400(9)
Ta4 Ta7a . 2.9378(3)
Ta4 Ta7a 2_655 2.9378(3)
Ta4 Ta7a 11_555 2.9378(3)
Ta4 Ta7a 12_545 2.9378(3)
Ta4 Ta7b . 2.9378(3)
Ta4 Ta7b 2_655 2.9378(3)
Ta4 Ta7b 11_555 2.9378(3)
Ta4 Ta7b 12_545 2.9378(3)
Ta4 Ga1 . 2.9216(11)
Ta4 Ga1 11_555 2.9216(11)
Ta4 Ga5 5_545 2.8070(7)
Ta4 Ga5 6_555 2.8070(7)
Ta4 Ga5 15_655 2.8070(7)
Ta4 Ga5 16_555 2.8070(7)
Ta5 Ga3 . 2.9516(11)
Ta5 Ga3 7_555 2.9516(11)
Ta5 Ga6 . 2.9505(9)
Ta5 Ga6 7_555 2.9505(9)
Ta5 Ga7 . 2.8750(9)
Ta5 Ga7 2_665 2.8750(9)
Ta5 Ga7 7_555 2.8750(9)
Ta5 Ga7 8_665 2.8750(9)
Ta5 Ga9 . 3.0942(10)
Ta5 Ga9 7_555 3.0942(10)
Ta6a Ta6b . 0
Ta6a Ta7a 5_555 2.9588(4)
Ta6a Ta7a 12_555 2.9588(4)
Ta6a Ta7b 5_555 2.9588(4)
Ta6a Ta7b 12_555 2.9588(4)
Ta6a Ga4a 5_555 2.8369(11)
Ta6a Ga5 5_555 2.7561(7)
Ta6a Ga5 12_555 2.7561(7)
Ta6a Ga7 2_665 2.9025(10)
Ta6a Ga8 . 2.8001(9)
Ta6a Ga8 2_665 2.8001(9)
Ta6a Ga9 . 2.7104(8)
Ta6a Ga9 2_665 2.7104(8)
Ta6a Ta9 . 2.597(14)
Ta6a Ta9 2_665 2.597(14)
Ta6b Ta7a 5_555 2.9588(4)
Ta6b Ta7a 12_555 2.9588(4)
Ta6b Ga4a 5_555 2.8369(11)
Ta6b Ga5 5_555 2.7561(7)
Ta6b Ga5 12_555 2.7561(7)
Ta6b Ga7 2_665 2.9025(10)
Ta6b Ga8 . 2.8001(9)
Ta6b Ga8 2_665 2.8001(9)
Ta6b Ga9 . 2.7104(8)
Ta6b Ga9 2_665 2.7104(8)
Ta6b Ta9 . 2.597(14)
Ta6b Ta9 2_665 2.597(14)
Ta7a Ta7b . 0
Ta7a Ga1 . 2.6685(6)
Ta7a Ga2 . 2.7364(5)
Ta7a Ga4a . 2.7716(8)
Ta7a Ga5 5_545 2.6336(8)
Ta7a Ga5 16_555 2.6876(8)
Ta7a Ga6 . 3.0007(8)
Ta7a Ga8 5_545 2.7053(8)
Ta7b Ga1 . 2.6685(6)
Ta7b Ga2 . 2.7364(5)
Ta7b Ga4a . 2.7716(8)
Ta7b Ga5 5_545 2.6336(8)
Ta7b Ga5 16_555 2.6876(8)
Ta7b Ga6 . 3.0007(8)
Ta7b Ga8 5_545 2.7053(8)
Ga1 Ga1 9_655 2.6342(16)
Ga1 Ga3 . 3.0050(10)
Ga1 Ga3 2_655 3.0050(10)
Ga2 Ga2 8_555 3.0726(15)
Ga2 Ga3 2_655 2.7790(14)
Ga2 Ga4a . 2.9306(12)
Ga2 Ga4a 7_555 2.9306(12)
Ga2 Ga4b . 2.655(19)
Ga3 Ga7 . 2.7174(12)
Ga3 Ga7 8_665 2.7174(12)
Ga4a Ga4a 7_555 2.5236(14)
Ga4a Ga4b . 1.2631(13)
Ga4a Ga6 . 2.5673(11)
Ga4a Ga8 5_545 2.8857(12)
Ga4a Ga8 6_455 2.8857(12)
Ga5 Ga5 16_555 2.7259(10)
Ga5 Ga6 . 2.6505(12)
Ga5 Ga8 . 3.2015(11)
Ga5 Ta9 . 2.695(14)
Ga6 Ga9 . 2.6281(11)
Ga6 Ta9 . 2.904(16)
Ga7 Ga7 2_665 3.0157(10)
Ga7 Ga7 8_665 2.9918(14)
Ga7 Ga9 . 2.6505(12)
Ga7 Ga9 2_665 2.6505(12)
Ga8 Ga8 2_665 3.1772(11)
Ga8 Ga9 . 2.7292(15)
Ga8 Ta9 . 1.714(19)
Ga9 Ga9 2_665 3.0264(10)
Ga9 Ta9 . 1.077(19)
